data_7013314
loop_
_publ_author_name
'Gray, Ian P.'
'Milton, Heather L.'
'Slawin, Alexandra M. Z.'
'Woollins, J. Derek'

_publ_section_title
;
 Synthesis and structure of [Fc(RO)PS2]? complexes
;
_journal_issue 17
_journal_name_full 'Dalton Transactions'
_journal_page_first 3450
_journal_paper_doi 10.1039/b306387a
_journal_year 2003
_chemical_formula_moiety 'C32 H34 Fe2 N2 Ni O2 P2 S4'
_chemical_formula_sum 'C32 H34 Fe2 N2 Ni O2 P2 S4'
_chemical_formula_weight 839.20
_chemical_name_systematic
;
?
;
_space_group_IT_number 2
_symmetry_cell_setting triclinic
_symmetry_space_group_name_Hall '-P 1'
_symmetry_space_group_name_H-M 'P -1'
_atom_sites_solution_hydrogens geom
_atom_sites_solution_primary direct
_atom_sites_solution_secondary difmap
_audit_creation_method SHELXL-97
_cell_angle_alpha 67.057(7)
_cell_angle_beta 81.897(8)
_cell_angle_gamma 81.189(7)
_cell_formula_units_Z 4
_cell_length_a 10.228(4)
_cell_length_b 17.911(6)
_cell_length_c 20.774(8)
_cell_measurement_reflns_used 172
_cell_measurement_temperature 125(2)
_cell_measurement_theta_max 168
_cell_measurement_theta_min 12
_cell_volume 3449(2)
_computing_cell_refinement 'Bruker SMART'
_computing_data_collection 'Bruker SMART'
_computing_data_reduction 'Bruker SHELXTL'
_computing_molecular_graphics 'Bruker SHELXTL'
_computing_publication_material 'Bruker SHELXTL'
_computing_structure_refinement 'SHELXL-97 (Sheldrick, 1997)'
_computing_structure_solution 'SHELXS-97 (Sheldrick, 1990)'
_diffrn_ambient_temperature 125(2)
_diffrn_detector_area_resol_mean 0.83
_diffrn_measured_fraction_theta_full 0.966
_diffrn_measured_fraction_theta_max 0.966
_diffrn_measurement_device_type 'CCD area detector'
_diffrn_measurement_method 'phi and omega scans'
_diffrn_radiation_monochromator graphite
_diffrn_radiation_source 'fine-focus sealed tube'
_diffrn_radiation_type MoK\a
_diffrn_radiation_wavelength 0.71073
_diffrn_reflns_av_R_equivalents 0.2986
_diffrn_reflns_av_sigmaI/netI 0.4990
_diffrn_reflns_limit_h_max 12
_diffrn_reflns_limit_h_min -8
_diffrn_reflns_limit_k_max 21
_diffrn_reflns_limit_k_min -15
_diffrn_reflns_limit_l_max 25
_diffrn_reflns_limit_l_min -25
_diffrn_reflns_number 20959
_diffrn_reflns_theta_full 25.53
_diffrn_reflns_theta_max 25.53
_diffrn_reflns_theta_min 1.30
_exptl_absorpt_coefficient_mu 1.738
_exptl_absorpt_correction_T_max 1.00000
_exptl_absorpt_correction_T_min 0.649299
_exptl_absorpt_correction_type multi-scan
_exptl_crystal_colour yellow/green
_exptl_crystal_density_diffrn 1.616
_exptl_crystal_density_method 'not measured'
_exptl_crystal_description plate
_exptl_crystal_F_000 1720
_exptl_crystal_size_max .1
_exptl_crystal_size_mid .1
_exptl_crystal_size_min .01
_refine_diff_density_max 2.161
_refine_diff_density_min -1.320
_refine_diff_density_rms 0.313
_refine_ls_extinction_coef 0.00000(16)
_refine_ls_extinction_expression Fc^*^=kFc[1+0.001xFc^2^\l^3^/sin(2\q)]^-1/4^
_refine_ls_extinction_method SHELXL
_refine_ls_goodness_of_fit_ref 1.063
_refine_ls_hydrogen_treatment mixed
_refine_ls_matrix_type full
_refine_ls_number_parameters 392
_refine_ls_number_reflns 12458
_refine_ls_number_restraints 0
_refine_ls_restrained_S_all 1.063
_refine_ls_R_factor_all 0.4242
_refine_ls_R_factor_gt 0.2472
_refine_ls_shift/su_max 0.727
_refine_ls_shift/su_mean 0.011
_refine_ls_structure_factor_coef Fsqd
_refine_ls_weighting_details 'calc w=1/[\s^2^(Fo^2^)+(0.0164P)^2^+631.4587P] where P=(Fo^2^+2Fc^2^)/3'
_refine_ls_weighting_scheme calc
_refine_ls_wR_factor_gt 0.4585
_refine_ls_wR_factor_ref 0.5366
_reflns_number_gt 4175
_reflns_number_total 12458
_reflns_threshold_expression >2sigma(I)
_cod_data_source_file b306387a.txt
_cod_data_source_block 3MPY2
_cod_depositor_comments
;
The following automatic conversions were performed:
'_symmetry_cell_setting' value 'Triclinic' changed to 'triclinic'
according to '/home/saulius/struct/CIF-dictionaries/cif_core.dic'
dictionary named 'cif_core.dic' version 2.4.1 from 2010-06-29.

Automatic conversion script
Id: cif_fix_enum 1527 2010-12-29 10:47:43Z saulius 
;
_cod_original_sg_symbol_H-M P-1
_cod_database_code 7013314

loop_
_symmetry_equiv_pos_as_xyz
'x, y, z'
'-x, -y, -z'

loop_
_atom_site_label
_atom_site_type_symbol
_atom_site_fract_x
_atom_site_fract_y
_atom_site_fract_z
_atom_site_U_iso_or_equiv
_atom_site_adp_type
_atom_site_occupancy
_atom_site_symmetry_multiplicity
_atom_site_calc_flag
_atom_site_refinement_flags
_atom_site_disorder_assembly
_atom_site_disorder_group
Ni1 Ni 0.3062(5) 0.2600(3) 0.5415(2) 0.0162(12) Uani 1 1 d . . .
S1 S 0.5180(9) 0.1872(6) 0.5083(5) 0.018(2) Uiso 1 1 d . . .
S2 S 0.3083(10) 0.1344(6) 0.6491(5) 0.022(2) Uiso 1 1 d . . .
P1 P 0.4854(10) 0.1024(6) 0.6041(5) 0.020(2) Uiso 1 1 d . . .
C1 C 0.617(4) 0.082(2) 0.6575(19) 0.019(9) Uiso 1 1 d . . .
C2 C 0.656(3) 0.005(2) 0.7138(17) 0.013(8) Uiso 1 1 d . . .
H2A H 0.6166 -0.0440 0.7275 0.016 Uiso 1 1 calc R . .
C3 C 0.761(4) 0.018(3) 0.744(2) 0.033(11) Uiso 1 1 d . . .
H3A H 0.8013 -0.0215 0.7843 0.040 Uiso 1 1 calc R . .
C4 C 0.798(3) 0.100(2) 0.7054(18) 0.013(8) Uiso 1 1 d . . .
H4A H 0.8718 0.1224 0.7122 0.016 Uiso 1 1 calc R . .
C5 C 0.704(4) 0.141(2) 0.6555(19) 0.020(9) Uiso 1 1 d . . .
H5A H 0.6980 0.1975 0.6259 0.024 Uiso 1 1 calc R . .
Fe1 Fe 0.8108(6) 0.0417(3) 0.6385(3) 0.0214(14) Uani 1 1 d . . .
C6 C 0.836(5) 0.026(3) 0.543(2) 0.041(12) Uiso 1 1 d . . .
H6A H 0.7747 0.0382 0.5091 0.049 Uiso 1 1 calc R . .
C7 C 0.858(4) -0.050(3) 0.600(2) 0.034(11) Uiso 1 1 d . . .
H7A H 0.8094 -0.0957 0.6133 0.041 Uiso 1 1 calc R . .
C8 C 0.970(4) -0.043(2) 0.6350(19) 0.019(9) Uiso 1 1 d . . .
H8A H 1.0116 -0.0848 0.6730 0.023 Uiso 1 1 calc R . .
C9 C 1.004(4) 0.040(3) 0.600(2) 0.030(10) Uiso 1 1 d . . .
H9A H 1.0695 0.0637 0.6113 0.036 Uiso 1 1 calc R . .
C10 C 0.921(4) 0.078(2) 0.545(2) 0.022(9) Uiso 1 1 d . . .
H10A H 0.9226 0.1334 0.5136 0.027 Uiso 1 1 calc R . .
O11 O 0.488(3) 0.0134(16) 0.6050(13) 0.024(6) Uiso 1 1 d . . .
C11 C 0.385(5) -0.006(3) 0.575(2) 0.043(12) Uiso 1 1 d . . .
H11A H 0.4032 -0.0632 0.5797 0.064 Uiso 1 1 calc R . .
H11B H 0.3839 0.0293 0.5256 0.064 Uiso 1 1 calc R . .
H11C H 0.2993 0.0020 0.6004 0.064 Uiso 1 1 calc R . .
S21 S 0.3152(10) 0.3773(6) 0.4260(5) 0.022(2) Uiso 1 1 d . . .
S22 S 0.1700(10) 0.2117(6) 0.4766(5) 0.021(2) Uiso 1 1 d . . .
P21 P 0.1874(10) 0.3202(6) 0.4002(5) 0.018(2) Uiso 1 1 d . . .
C21 C 0.031(3) 0.3843(19) 0.3821(16) 0.005(7) Uiso 1 1 d . . .
C22 C 0.001(3) 0.4476(19) 0.3206(16) 0.005(7) Uiso 1 1 d . . .
H22A H 0.0601 0.4632 0.2793 0.005 Uiso 1 1 calc R . .
C23 C -0.130(3) 0.487(2) 0.3263(18) 0.013(8) Uiso 1 1 d . . .
H23A H -0.1744 0.5345 0.2935 0.016 Uiso 1 1 calc R . .
C24 C -0.180(4) 0.432(2) 0.400(2) 0.027(10) Uiso 1 1 d . . .
H24A H -0.2669 0.4374 0.4217 0.033 Uiso 1 1 calc R . .
C25 C -0.083(4) 0.375(2) 0.430(2) 0.023(9) Uiso 1 1 d . . .
H25A H -0.0902 0.3343 0.4763 0.028 Uiso 1 1 calc R . .
Fe21 Fe -0.1234(5) 0.3627(3) 0.3436(3) 0.0223(14) Uani 1 1 d . . .
C26 C -0.081(5) 0.253(3) 0.337(2) 0.034(11) Uiso 1 1 d . . .
H26A H -0.0019 0.2202 0.3555 0.041 Uiso 1 1 calc R . .
C27 C -0.086(4) 0.311(2) 0.269(2) 0.026(10) Uiso 1 1 d . . .
H27A H -0.0178 0.3173 0.2314 0.031 Uiso 1 1 calc R . .
C28 C -0.216(4) 0.362(2) 0.264(2) 0.021(9) Uiso 1 1 d . . .
H28A H -0.2447 0.4108 0.2265 0.025 Uiso 1 1 calc R . .
C29 C -0.287(4) 0.320(2) 0.330(2) 0.027(10) Uiso 1 1 d . . .
H29A H -0.3758 0.3356 0.3441 0.032 Uiso 1 1 calc R . .
C30 C -0.201(4) 0.249(3) 0.374(2) 0.037(11) Uiso 1 1 d . . .
H30A H -0.2256 0.2088 0.4188 0.044 Uiso 1 1 calc R . .
O31 O 0.232(3) 0.3176(16) 0.3253(14) 0.028(7) Uiso 1 1 d . . .
C31 C 0.363(4) 0.277(3) 0.312(2) 0.040(12) Uiso 1 1 d . . .
H31A H 0.3759 0.2826 0.2623 0.060 Uiso 1 1 calc R . .
H31B H 0.3681 0.2189 0.3418 0.060 Uiso 1 1 calc R . .
H31C H 0.4329 0.3019 0.3214 0.060 Uiso 1 1 calc R . .
N31 N 0.410(3) 0.3198(18) 0.5849(16) 0.018(7) Uiso 1 1 d . . .
C32 C 0.509(3) 0.364(2) 0.5470(18) 0.012(8) Uiso 1 1 d . . .
H32A H 0.5420 0.3613 0.5028 0.014 Uiso 1 1 calc R . .
C33 C 0.563(4) 0.413(3) 0.571(2) 0.034(11) Uiso 1 1 d . . .
H33A H 0.6286 0.4466 0.5415 0.040 Uiso 1 1 calc R . .
C34 C 0.528(4) 0.415(2) 0.6344(19) 0.020(9) Uiso 1 1 d . . .
H34A H 0.5654 0.4493 0.6507 0.023 Uiso 1 1 calc R . .
C35 C 0.433(4) 0.365(2) 0.675(2) 0.025(10) Uiso 1 1 d . . .
H35A H 0.4095 0.3588 0.7228 0.030 Uiso 1 1 calc R . .
C36 C 0.377(4) 0.327(2) 0.646(2) 0.023(9) Uiso 1 1 d . . .
H36A H 0.3015 0.3006 0.6720 0.027 Uiso 1 1 calc R . .
N41 N 0.128(3) 0.3095(18) 0.5775(15) 0.016(7) Uiso 1 1 d . . .
C42 C 0.029(4) 0.268(3) 0.617(2) 0.028(10) Uiso 1 1 d . . .
H42A H 0.0404 0.2105 0.6292 0.034 Uiso 1 1 calc R . .
C43 C -0.095(4) 0.302(2) 0.6419(19) 0.019(9) Uiso 1 1 d . . .
H43A H -0.1634 0.2694 0.6686 0.022 Uiso 1 1 calc R . .
C44 C -0.108(4) 0.381(2) 0.626(2) 0.024(9) Uiso 1 1 d . . .
H44A H -0.1872 0.4045 0.6435 0.029 Uiso 1 1 calc R . .
C45 C -0.012(4) 0.433(2) 0.5840(19) 0.019(9) Uiso 1 1 d . . .
H45A H -0.0257 0.4909 0.5706 0.023 Uiso 1 1 calc R . .
C46 C 0.105(4) 0.393(2) 0.5645(19) 0.018(8) Uiso 1 1 d . . .
H46A H 0.1749 0.4253 0.5400 0.022 Uiso 1 1 calc R . .
Ni51 Ni 0.2077(5) 0.2350(3) 0.9582(2) 0.0187(12) Uani 1 1 d . . .
S51 S 0.3698(10) 0.3051(6) 0.9894(5) 0.022(2) Uiso 1 1 d . . .
S52 S 0.2070(10) 0.3618(6) 0.8524(5) 0.021(2) Uiso 1 1 d . . .
P51 P 0.3411(10) 0.3924(6) 0.8957(5) 0.019(2) Uiso 1 1 d . . .
C51 C 0.494(3) 0.416(2) 0.8425(17) 0.010(7) Uiso 1 1 d . . .
C52 C 0.515(3) 0.491(2) 0.7819(16) 0.008(7) Uiso 1 1 d . . .
H52A H 0.4564 0.5400 0.7674 0.010 Uiso 1 1 calc R . .
C53 C 0.653(4) 0.475(2) 0.747(2) 0.026(10) Uiso 1 1 d . . .
H53A H 0.6958 0.5112 0.7053 0.031 Uiso 1 1 calc R . .
C54 C 0.703(3) 0.393(2) 0.7891(17) 0.009(7) Uiso 1 1 d . . .
H54A H 0.7887 0.3685 0.7802 0.011 Uiso 1 1 calc R . .
C55 C 0.614(4) 0.355(2) 0.8434(19) 0.020(9) Uiso 1 1 d . . .
H55A H 0.6262 0.3005 0.8760 0.024 Uiso 1 1 calc R . .
Fe51 Fe 0.6546(6) 0.4532(3) 0.8555(3) 0.0208(14) Uani 1 1 d . . .
C56 C 0.619(3) 0.468(2) 0.9509(18) 0.013(8) Uiso 1 1 d . . .
H56A H 0.5461 0.4550 0.9860 0.016 Uiso 1 1 calc R . .
C57 C 0.630(4) 0.541(3) 0.895(2) 0.034(11) Uiso 1 1 d . . .
H57A H 0.5602 0.5842 0.8829 0.041 Uiso 1 1 calc R . .
C58 C 0.758(4) 0.544(2) 0.857(2) 0.023(9) Uiso 1 1 d . . .
H58A H 0.7899 0.5883 0.8180 0.028 Uiso 1 1 calc R . .
C59 C 0.830(5) 0.464(3) 0.891(2) 0.035(11) Uiso 1 1 d . . .
H59A H 0.9206 0.4488 0.8797 0.042 Uiso 1 1 calc R . .
C60 C 0.741(4) 0.411(3) 0.947(2) 0.036(11) Uiso 1 1 d . . .
H60A H 0.7581 0.3547 0.9733 0.044 Uiso 1 1 calc R . .
O61 O 0.299(2) 0.4787(15) 0.8991(12) 0.017(6) Uiso 1 1 d . . .
C61 C 0.174(4) 0.496(2) 0.9375(19) 0.017(8) Uiso 1 1 d . . .
H61A H 0.1638 0.5525 0.9336 0.026 Uiso 1 1 calc R . .
H61B H 0.1743 0.4594 0.9871 0.026 Uiso 1 1 calc R . .
H61C H 0.0994 0.4862 0.9175 0.026 Uiso 1 1 calc R . .
S71 S 0.2106(11) 0.1183(6) 1.0726(5) 0.026(2) Uiso 1 1 d . . .
S72 S 0.0191(10) 0.2869(6) 1.0238(5) 0.022(2) Uiso 1 1 d . . .
P71 P 0.0450(10) 0.1797(6) 1.0986(5) 0.020(2) Uiso 1 1 d . . .
C71 C -0.095(4) 0.124(2) 1.1188(19) 0.020(9) Uiso 1 1 d . . .
C72 C -0.131(4) 0.059(2) 1.184(2) 0.019(9) Uiso 1 1 d . . .
H72A H -0.0849 0.0448 1.2242 0.023 Uiso 1 1 calc R . .
C73 C -0.243(4) 0.017(2) 1.183(2) 0.025(10) Uiso 1 1 d . . .
H73A H -0.2829 -0.0288 1.2170 0.030 Uiso 1 1 calc R . .
C74 C -0.271(5) 0.074(3) 1.107(2) 0.040(12) Uiso 1 1 d . . .
H74A H -0.3424 0.0656 1.0872 0.047 Uiso 1 1 calc R . .
C75 C -0.203(4) 0.132(3) 1.072(2) 0.036(11) Uiso 1 1 d . . .
H75A H -0.2149 0.1718 1.0257 0.043 Uiso 1 1 calc R . .
Fe71 Fe -0.2814(5) 0.1494(3) 1.1576(3) 0.0218(14) Uani 1 1 d . . .
C76 C -0.288(4) 0.262(3) 1.161(2) 0.036(11) Uiso 1 1 d . . .
H76A H -0.2172 0.2956 1.1421 0.043 Uiso 1 1 calc R . .
C77 C -0.308(4) 0.200(2) 1.233(2) 0.020(9) Uiso 1 1 d . . .
H77A H -0.2547 0.1876 1.2706 0.024 Uiso 1 1 calc R . .
C78 C -0.419(3) 0.164(2) 1.2355(17) 0.008(7) Uiso 1 1 d . . .
H78A H -0.4548 0.1230 1.2766 0.010 Uiso 1 1 calc R . .
C79 C -0.477(4) 0.195(3) 1.167(2) 0.033(11) Uiso 1 1 d . . .
H79A H -0.5480 0.1758 1.1546 0.039 Uiso 1 1 calc R . .
C80 C -0.401(3) 0.260(2) 1.1239(19) 0.016(8) Uiso 1 1 d . . .
H80A H -0.4207 0.2978 1.0783 0.019 Uiso 1 1 calc R . .
O81 O 0.051(3) 0.1833(16) 1.1736(14) 0.027(7) Uiso 1 1 d . . .
C81 C 0.164(5) 0.216(3) 1.187(3) 0.046(13) Uiso 1 1 d . . .
H81A H 0.1543 0.2115 1.2355 0.069 Uiso 1 1 calc R . .
H81B H 0.1661 0.2728 1.1551 0.069 Uiso 1 1 calc R . .
H81C H 0.2467 0.1839 1.1780 0.069 Uiso 1 1 calc R . .
N81 N 0.371(3) 0.1756(19) 0.9130(17) 0.023(8) Uiso 1 1 d . . .
C82 C 0.468(4) 0.134(3) 0.951(2) 0.035(11) Uiso 1 1 d . . .
H82A H 0.4726 0.1372 0.9954 0.042 Uiso 1 1 calc R . .
C83 C 0.565(4) 0.086(3) 0.926(2) 0.029(10) Uiso 1 1 d . . .
H83A H 0.6347 0.0565 0.9547 0.035 Uiso 1 1 calc R . .
C84 C 0.567(4) 0.080(2) 0.8633(19) 0.019(9) Uiso 1 1 d . . .
H84A H 0.6322 0.0460 0.8471 0.023 Uiso 1 1 calc R . .
C85 C 0.465(5) 0.126(3) 0.826(3) 0.040(12) Uiso 1 1 d . . .
H85A H 0.4625 0.1265 0.7805 0.048 Uiso 1 1 calc R . .
C86 C 0.367(4) 0.173(2) 0.849(2) 0.025(9) Uiso 1 1 d . . .
H86A H 0.2972 0.2039 0.8204 0.030 Uiso 1 1 calc R . .
N91 N 0.076(3) 0.1826(19) 0.9224(16) 0.020(7) Uiso 1 1 d . . .
C92 C -0.028(4) 0.231(3) 0.883(2) 0.028(10) Uiso 1 1 d . . .
H92A H -0.0423 0.2884 0.8719 0.033 Uiso 1 1 calc R . .
C93 C -0.106(5) 0.194(3) 0.860(2) 0.042(12) Uiso 1 1 d . . .
H93A H -0.1780 0.2263 0.8344 0.050 Uiso 1 1 calc R . .
C94 C -0.089(4) 0.110(3) 0.872(2) 0.029(10) Uiso 1 1 d . . .
H94A H -0.1446 0.0854 0.8549 0.035 Uiso 1 1 calc R . .
C95 C 0.016(5) 0.065(3) 0.912(2) 0.043(12) Uiso 1 1 d . . .
H95A H 0.0329 0.0078 0.9235 0.051 Uiso 1 1 calc R . .
C96 C 0.088(4) 0.103(3) 0.932(2) 0.033(11) Uiso 1 1 d . . .
H96A H 0.1613 0.0699 0.9565 0.039 Uiso 1 1 calc R . .

loop_
_atom_site_aniso_label
_atom_site_aniso_U_11
_atom_site_aniso_U_22
_atom_site_aniso_U_33
_atom_site_aniso_U_23
_atom_site_aniso_U_13
_atom_site_aniso_U_12
Ni1 0.009(3) 0.018(3) 0.009(2) 0.008(2) -0.0026(19) 0.002(2)
Fe1 0.017(3) 0.023(3) 0.018(3) 0.001(3) -0.007(2) -0.002(2)
Fe21 0.012(3) 0.025(3) 0.017(3) 0.006(2) -0.004(2) 0.005(2)
Ni51 0.011(3) 0.019(3) 0.012(3) 0.008(2) -0.001(2) -0.001(2)
Fe51 0.016(3) 0.022(3) 0.016(3) 0.001(3) -0.003(2) 0.001(2)
Fe71 0.012(3) 0.026(3) 0.015(3) 0.006(2) -0.005(2) 0.000(2)

loop_
_atom_type_symbol
_atom_type_description
_atom_type_scat_dispersion_real
_atom_type_scat_dispersion_imag
_atom_type_scat_source
C C 0.0033 0.0016 'International Tables Vol C Tables 4.2.6.8 and 6.1.1.4'
H H 0.0000 0.0000 'International Tables Vol C Tables 4.2.6.8 and 6.1.1.4'
N N 0.0061 0.0033 'International Tables Vol C Tables 4.2.6.8 and 6.1.1.4'
O O 0.0106 0.0060 'International Tables Vol C Tables 4.2.6.8 and 6.1.1.4'
P P 0.1023 0.0942 'International Tables Vol C Tables 4.2.6.8 and 6.1.1.4'
S S 0.1246 0.1234 'International Tables Vol C Tables 4.2.6.8 and 6.1.1.4'
Fe Fe 0.3463 0.8444 'International Tables Vol C Tables 4.2.6.8 and 6.1.1.4'
Ni Ni 0.3393 1.1124 'International Tables Vol C Tables 4.2.6.8 and 6.1.1.4'

loop_
_geom_angle_atom_site_label_1
_geom_angle_atom_site_label_2
_geom_angle_atom_site_label_3
_geom_angle
_geom_angle_site_symmetry_1
_geom_angle_site_symmetry_3
_geom_angle_publ_flag
N41 Ni1 N31 89.4(12) . . ?
N41 Ni1 S2 92.1(9) . . ?
N31 Ni1 S2 92.8(9) . . ?
N41 Ni1 S21 92.9(9) . . ?
N31 Ni1 S21 90.8(9) . . ?
S2 Ni1 S21 173.9(4) . . ?
N41 Ni1 S1 174.3(9) . . ?
N31 Ni1 S1 91.7(9) . . ?
S2 Ni1 S1 82.3(4) . . ?
S21 Ni1 S1 92.6(4) . . ?
N41 Ni1 S22 86.8(9) . . ?
N31 Ni1 S22 170.7(9) . . ?
S2 Ni1 S22 95.9(4) . . ?
S21 Ni1 S22 80.9(4) . . ?
S1 Ni1 S22 93.0(4) . . ?
P1 S1 Ni1 84.0(4) . . ?
P1 S2 Ni1 84.3(5) . . ?
O11 P1 C1 97.7(16) . . ?
O11 P1 S1 113.9(11) . . ?
C1 P1 S1 113.3(13) . . ?
O11 P1 S2 109.7(11) . . ?
C1 P1 S2 112.7(13) . . ?
S1 P1 S2 109.2(6) . . ?
C2 C1 C5 107(3) . . ?
C2 C1 P1 127(3) . . ?
C5 C1 P1 126(3) . . ?
C2 C1 Fe1 70(2) . . ?
C5 C1 Fe1 70(2) . . ?
P1 C1 Fe1 128(2) . . ?
C3 C2 C1 108(3) . . ?
C3 C2 Fe1 71(2) . . ?
C1 C2 Fe1 69(2) . . ?
C2 C3 C4 109(4) . . ?
C2 C3 Fe1 69(2) . . ?
C4 C3 Fe1 67(2) . . ?
C5 C4 C3 107(3) . . ?
C5 C4 Fe1 71(2) . . ?
C3 C4 Fe1 71(2) . . ?
C4 C5 C1 108(3) . . ?
C4 C5 Fe1 68(2) . . ?
C1 C5 Fe1 68(2) . . ?
C4 Fe1 C10 122.0(15) . . ?
C4 Fe1 C9 104.6(16) . . ?
C10 Fe1 C9 40.4(15) . . ?
C4 Fe1 C2 70.4(14) . . ?
C10 Fe1 C2 162.1(15) . . ?
C9 Fe1 C2 154.9(15) . . ?
C4 Fe1 C1 70.4(15) . . ?
C10 Fe1 C1 126.3(15) . . ?
C9 Fe1 C1 161.5(16) . . ?
C2 Fe1 C1 41.7(14) . . ?
C4 Fe1 C7 159.2(16) . . ?
C10 Fe1 C7 67.9(17) . . ?
C9 Fe1 C7 70.5(17) . . ?
C2 Fe1 C7 105.1(16) . . ?
C1 Fe1 C7 120.4(17) . . ?
C4 Fe1 C5 40.6(14) . . ?
C10 Fe1 C5 110.3(15) . . ?
C9 Fe1 C5 123.2(16) . . ?
C2 Fe1 C5 69.7(14) . . ?
C1 Fe1 C5 41.8(14) . . ?
C7 Fe1 C5 158.4(16) . . ?
C4 Fe1 C8 120.9(15) . . ?
C10 Fe1 C8 68.0(15) . . ?
C9 Fe1 C8 41.5(15) . . ?
C2 Fe1 C8 118.8(14) . . ?
C1 Fe1 C8 156.3(15) . . ?
C7 Fe1 C8 42.3(15) . . ?
C5 Fe1 C8 158.8(15) . . ?
C4 Fe1 C3 41.9(15) . . ?
C10 Fe1 C3 157.6(16) . . ?
C9 Fe1 C3 120.3(17) . . ?
C2 Fe1 C3 40.0(15) . . ?
C1 Fe1 C3 68.5(16) . . ?
C7 Fe1 C3 122.1(17) . . ?
C5 Fe1 C3 68.1(16) . . ?
C8 Fe1 C3 105.0(16) . . ?
C4 Fe1 C6 158.2(16) . . ?
C10 Fe1 C6 39.5(16) . . ?
C9 Fe1 C6 68.2(18) . . ?
C2 Fe1 C6 124.9(16) . . ?
C1 Fe1 C6 109.5(17) . . ?
C7 Fe1 C6 40.0(17) . . ?
C5 Fe1 C6 124.9(17) . . ?
C8 Fe1 C6 68.2(17) . . ?
C3 Fe1 C6 159.6(18) . . ?
C10 C6 C7 108(4) . . ?
C10 C6 Fe1 68(2) . . ?
C7 C6 Fe1 69(3) . . ?
C6 C7 C8 106(4) . . ?
C6 C7 Fe1 71(3) . . ?
C8 C7 Fe1 69(2) . . ?
C9 C8 C7 107(3) . . ?
C9 C8 Fe1 68(2) . . ?
C7 C8 Fe1 69(2) . . ?
C10 C9 C8 107(4) . . ?
C10 C9 Fe1 70(2) . . ?
C8 C9 Fe1 71(2) . . ?
C9 C10 C6 112(4) . . ?
C9 C10 Fe1 70(2) . . ?
C6 C10 Fe1 73(3) . . ?
C11 O11 P1 120(3) . . ?
P21 S21 Ni1 84.7(5) . . ?
P21 S22 Ni1 85.0(5) . . ?
O31 P21 C21 99.6(15) . . ?
O31 P21 S22 114.6(12) . . ?
C21 P21 S22 113.7(11) . . ?
O31 P21 S21 110.2(11) . . ?
C21 P21 S21 109.8(11) . . ?
S22 P21 S21 108.7(6) . . ?
C22 C21 C25 108(3) . . ?
C22 C21 P21 127(2) . . ?
C25 C21 P21 124(3) . . ?
C22 C21 Fe21 69.5(18) . . ?
C25 C21 Fe21 69(2) . . ?
P21 C21 Fe21 126.3(17) . . ?
C21 C22 C23 112(3) . . ?
C21 C22 Fe21 70.5(18) . . ?
C23 C22 Fe21 73.6(19) . . ?
C22 C23 C24 100(3) . . ?
C22 C23 Fe21 65.7(18) . . ?
C24 C23 Fe21 64(2) . . ?
C25 C24 C23 111(4) . . ?
C25 C24 Fe21 71(2) . . ?
C23 C24 Fe21 72(2) . . ?
C24 C25 C21 109(4) . . ?
C24 C25 Fe21 70(2) . . ?
C21 C25 Fe21 70(2) . . ?
C26 Fe21 C24 150.5(17) . . ?
C26 Fe21 C22 127.1(16) . . ?
C24 Fe21 C22 69.3(15) . . ?
C26 Fe21 C25 118.0(17) . . ?
C24 Fe21 C25 39.0(15) . . ?
C22 Fe21 C25 68.8(14) . . ?
C26 Fe21 C28 71.5(17) . . ?
C24 Fe21 C28 126.8(16) . . ?
C22 Fe21 C28 117.2(14) . . ?
C25 Fe21 C28 163.9(16) . . ?
C26 Fe21 C29 68.0(18) . . ?
C24 Fe21 C29 108.7(17) . . ?
C22 Fe21 C29 153.7(15) . . ?
C25 Fe21 C29 127.1(16) . . ?
C28 Fe21 C29 41.7(15) . . ?
C26 Fe21 C21 107.9(16) . . ?
C24 Fe21 C21 67.5(15) . . ?
C22 Fe21 C21 40.0(12) . . ?
C25 Fe21 C21 41.1(14) . . ?
C28 Fe21 C21 152.1(14) . . ?
C29 Fe21 C21 165.3(14) . . ?
C26 Fe21 C27 40.4(16) . . ?
C24 Fe21 C27 167.8(16) . . ?
C22 Fe21 C27 108.5(15) . . ?
C25 Fe21 C27 152.5(16) . . ?
C28 Fe21 C27 42.6(15) . . ?
C29 Fe21 C27 67.6(16) . . ?
C21 Fe21 C27 119.1(14) . . ?
C26 Fe21 C23 164.4(15) . . ?
C24 Fe21 C23 43.7(14) . . ?
C22 Fe21 C23 40.7(12) . . ?
C25 Fe21 C23 70.1(15) . . ?
C28 Fe21 C23 104.2(15) . . ?
C29 Fe21 C23 119.2(15) . . ?
C21 Fe21 C23 68.6(13) . . ?
C27 Fe21 C23 126.8(15) . . ?
C26 Fe21 C30 38.1(16) . . ?
C24 Fe21 C30 119.7(17) . . ?
C22 Fe21 C30 162.7(15) . . ?
C25 Fe21 C30 108.0(17) . . ?
C28 Fe21 C30 70.8(17) . . ?
C29 Fe21 C30 41.7(16) . . ?
C21 Fe21 C30 126.6(15) . . ?
C27 Fe21 C30 66.0(17) . . ?
C23 Fe21 C30 155.9(15) . . ?
C30 C26 C27 112(4) . . ?
C30 C26 Fe21 76(3) . . ?
C27 C26 Fe21 72(2) . . ?
C26 C27 C28 109(4) . . ?
C26 C27 Fe21 67(2) . . ?
C28 C27 Fe21 67(2) . . ?
C29 C28 C27 102(3) . . ?
C29 C28 Fe21 70(2) . . ?
C27 C28 Fe21 70(2) . . ?
C28 C29 C30 111(4) . . ?
C28 C29 Fe21 69(2) . . ?
C30 C29 Fe21 73(2) . . ?
C26 C30 C29 105(4) . . ?
C26 C30 Fe21 66(3) . . ?
C29 C30 Fe21 66(2) . . ?
C31 O31 P21 120(3) . . ?
C36 N31 C32 113(3) . . ?
C36 N31 Ni1 125(3) . . ?
C32 N31 Ni1 121(2) . . ?
N31 C32 C33 121(3) . . ?
C34 C33 C32 122(4) . . ?
C33 C34 C35 116(4) . . ?
C36 C35 C34 117(4) . . ?
N31 C36 C35 129(4) . . ?
C42 N41 C46 113(3) . . ?
C42 N41 Ni1 126(3) . . ?
C46 N41 Ni1 121(2) . . ?
N41 C42 C43 126(4) . . ?
C44 C43 C42 116(4) . . ?
C43 C44 C45 125(4) . . ?
C46 C45 C44 114(4) . . ?
C45 C46 N41 126(3) . . ?
N91 Ni51 N81 88.9(12) . . ?
N91 Ni51 S52 94.3(9) . . ?
N81 Ni51 S52 92.4(9) . . ?
N91 Ni51 S72 90.3(9) . . ?
N81 Ni51 S72 172.6(9) . . ?
S52 Ni51 S72 95.0(4) . . ?
N91 Ni51 S71 91.5(9) . . ?
N81 Ni51 S71 91.7(9) . . ?
S52 Ni51 S71 173.0(4) . . ?
S72 Ni51 S71 80.9(4) . . ?
N91 Ni51 S51 174.8(9) . . ?
N81 Ni51 S51 89.2(9) . . ?
S52 Ni51 S51 81.0(4) . . ?
S72 Ni51 S51 92.2(4) . . ?
S71 Ni51 S51 93.4(4) . . ?
P51 S51 Ni51 84.5(5) . . ?
P51 S52 Ni51 85.7(5) . . ?
O61 P51 C51 96.7(15) . . ?
O61 P51 S51 113.0(11) . . ?
C51 P51 S51 112.0(12) . . ?
O61 P51 S52 111.2(11) . . ?
C51 P51 S52 114.9(12) . . ?
S51 P51 S52 108.7(6) . . ?
C52 C51 C55 108(3) . . ?
C52 C51 P51 126(3) . . ?
C55 C51 P51 125(3) . . ?
C52 C51 Fe51 73.6(19) . . ?
C55 C51 Fe51 68.2(19) . . ?
P51 C51 Fe51 132.9(19) . . ?
C51 C52 C53 106(3) . . ?
C51 C52 Fe51 64.1(18) . . ?
C53 C52 Fe51 71(2) . . ?
C54 C53 C52 106(3) . . ?
C54 C53 Fe51 65(2) . . ?
C52 C53 Fe51 66.7(19) . . ?
C55 C54 C53 113(3) . . ?
C55 C54 Fe51 68(2) . . ?
C53 C54 Fe51 74(2) . . ?
C54 C55 C51 107(3) . . ?
C54 C55 Fe51 72(2) . . ?
C51 C55 Fe51 66.6(19) . . ?
C51 Fe51 C55 45.2(14) . . ?
C51 Fe51 C57 117.0(16) . . ?
C55 Fe51 C57 156.7(16) . . ?
C51 Fe51 C60 124.9(16) . . ?
C55 Fe51 C60 105.6(17) . . ?
C57 Fe51 C60 70.7(18) . . ?
C51 Fe51 C54 71.2(14) . . ?
C55 Fe51 C54 39.8(14) . . ?
C57 Fe51 C54 162.0(16) . . ?
C60 Fe51 C54 119.2(16) . . ?
C51 Fe51 C56 106.0(14) . . ?
C55 Fe51 C56 122.4(15) . . ?
C57 Fe51 C56 39.6(15) . . ?
C60 Fe51 C56 43.0(15) . . ?
C54 Fe51 C56 157.3(14) . . ?
C51 Fe51 C58 151.5(15) . . ?
C55 Fe51 C58 161.4(15) . . ?
C57 Fe51 C58 40.9(16) . . ?
C60 Fe51 C58 71.2(17) . . ?
C54 Fe51 C58 124.8(14) . . ?
C56 Fe51 C58 68.3(14) . . ?
C51 Fe51 C52 42.3(13) . . ?
C55 Fe51 C52 72.5(14) . . ?
C57 Fe51 C52 104.2(16) . . ?
C60 Fe51 C52 163.3(15) . . ?
C54 Fe51 C52 70.5(13) . . ?
C56 Fe51 C52 123.4(13) . . ?
C58 Fe51 C52 115.9(14) . . ?
C51 Fe51 C59 165.3(16) . . ?
C55 Fe51 C59 125.3(17) . . ?
C57 Fe51 C59 67.9(18) . . ?
C60 Fe51 C59 41.7(17) . . ?
C54 Fe51 C59 108.5(16) . . ?
C56 Fe51 C59 68.3(15) . . ?
C58 Fe51 C59 40.7(15) . . ?
C52 Fe51 C59 152.3(15) . . ?
C51 Fe51 C53 71.0(14) . . ?
C55 Fe51 C53 69.0(16) . . ?
C57 Fe51 C53 124.6(17) . . ?
C60 Fe51 C53 153.3(17) . . ?
C54 Fe51 C53 40.3(14) . . ?
C56 Fe51 C53 161.6(15) . . ?
C58 Fe51 C53 105.3(15) . . ?
C52 Fe51 C53 42.5(13) . . ?
C59 Fe51 C53 118.8(16) . . ?
C57 C56 C60 108(3) . . ?
C57 C56 Fe51 68(2) . . ?
C60 C56 Fe51 67(2) . . ?
C56 C57 C58 112(4) . . ?
C56 C57 Fe51 73(2) . . ?
C58 C57 Fe51 72(2) . . ?
C57 C58 C59 105(4) . . ?
C57 C58 Fe51 67(2) . . ?
C59 C58 Fe51 70(2) . . ?
C58 C59 C60 110(4) . . ?
C58 C59 Fe51 69(2) . . ?
C60 C59 Fe51 66(2) . . ?
C59 C60 C56 104(4) . . ?
C59 C60 Fe51 72(3) . . ?
C56 C60 Fe51 70(2) . . ?
C61 O61 P51 121(2) . . ?
P71 S71 Ni51 84.2(5) . . ?
P71 S72 Ni51 85.2(5) . . ?
O81 P71 C71 98.6(16) . . ?
O81 P71 S72 113.5(11) . . ?
C71 P71 S72 113.0(14) . . ?
O81 P71 S71 110.5(12) . . ?
C71 P71 S71 112.0(14) . . ?
S72 P71 S71 108.9(6) . . ?
C72 C71 C75 104(3) . . ?
C72 C71 P71 127(3) . . ?
C75 C71 P71 128(3) . . ?
C72 C71 Fe71 69(2) . . ?
C75 C71 Fe71 66(2) . . ?
P71 C71 Fe71 130(2) . . ?
C71 C72 C73 116(3) . . ?
C71 C72 Fe71 69(2) . . ?
C73 C72 Fe71 77(2) . . ?
C72 C73 C74 93(3) . . ?
C72 C73 Fe71 63(2) . . ?
C74 C73 Fe71 61(2) . . ?
C75 C74 C73 122(4) . . ?
C75 C74 Fe71 71(3) . . ?
C73 C74 Fe71 76(2) . . ?
C74 C75 C71 104(4) . . ?
C74 C75 Fe71 72(3) . . ?
C71 C75 Fe71 69(2) . . ?
C75 Fe71 C74 37.3(17) . . ?
C75 Fe71 C72 71.9(17) . . ?
C74 Fe71 C72 66.7(18) . . ?
C75 Fe71 C76 118.7(18) . . ?
C74 Fe71 C76 152.9(18) . . ?
C72 Fe71 C76 126.5(17) . . ?
C75 Fe71 C71 45.1(16) . . ?
C74 Fe71 C71 67.0(18) . . ?
C72 Fe71 C71 41.7(14) . . ?
C76 Fe71 C71 105.8(17) . . ?
C75 Fe71 C78 161.2(16) . . ?
C74 Fe71 C78 129.7(16) . . ?
C72 Fe71 C78 119.1(14) . . ?
C76 Fe71 C78 68.6(16) . . ?
C71 Fe71 C78 153.0(14) . . ?
C75 Fe71 C79 120.9(18) . . ?
C74 Fe71 C79 107.4(19) . . ?
C72 Fe71 C79 152.3(16) . . ?
C76 Fe71 C79 71.8(18) . . ?
C71 Fe71 C79 163.4(16) . . ?
C78 Fe71 C79 42.4(14) . . ?
C75 Fe71 C77 157.1(17) . . ?
C74 Fe71 C77 164.2(17) . . ?
C72 Fe71 C77 107.2(15) . . ?
C76 Fe71 C77 42.6(16) . . ?
C71 Fe71 C77 119.0(15) . . ?
C78 Fe71 C77 39.0(13) . . ?
C79 Fe71 C77 70.9(16) . . ?
C75 Fe71 C80 105.8(17) . . ?
C74 Fe71 C80 119.9(17) . . ?
C72 Fe71 C80 166.5(15) . . ?
C76 Fe71 C80 42.3(15) . . ?
C71 Fe71 C80 127.4(15) . . ?
C78 Fe71 C80 67.1(14) . . ?
C79 Fe71 C80 40.4(15) . . ?
C77 Fe71 C80 69.5(15) . . ?
C75 Fe71 C73 72.1(17) . . ?
C74 Fe71 C73 43.0(16) . . ?
C72 Fe71 C73 40.5(14) . . ?
C76 Fe71 C73 162.4(16) . . ?
C71 Fe71 C73 71.3(15) . . ?
C78 Fe71 C73 105.8(14) . . ?
C79 Fe71 C73 116.1(16) . . ?
C77 Fe71 C73 122.7(15) . . ?
C80 Fe71 C73 152.5(15) . . ?
C77 C76 C80 105(4) . . ?
C77 C76 Fe71 70(2) . . ?
C80 C76 Fe71 71(2) . . ?
C78 C77 C76 107(3) . . ?
C78 C77 Fe71 70(2) . . ?
C76 C77 Fe71 68(2) . . ?
C77 C78 C79 113(3) . . ?
C77 C78 Fe71 71(2) . . ?
C79 C78 Fe71 69(2) . . ?
C80 C79 C78 103(3) . . ?
C80 C79 Fe71 71(2) . . ?
C78 C79 Fe71 69(2) . . ?
C79 C80 C76 110(4) . . ?
C79 C80 Fe71 69(2) . . ?
C76 C80 Fe71 67(2) . . ?
C81 O81 P71 120(3) . . ?
C82 N81 C86 120(4) . . ?
C82 N81 Ni51 119(3) . . ?
C86 N81 Ni51 121(3) . . ?
N81 C82 C83 119(4) . . ?
C84 C83 C82 124(4) . . ?
C85 C84 C83 113(4) . . ?
C84 C85 C86 125(4) . . ?
C85 C86 N81 118(4) . . ?
C96 N91 C92 115(3) . . ?
C96 N91 Ni51 124(3) . . ?
C92 N91 Ni51 121(3) . . ?
C93 C92 N91 117(4) . . ?
C92 C93 C94 125(5) . . ?
C95 C94 C93 115(4) . . ?
C96 C95 C94 119(5) . . ?
C95 C96 N91 129(5) . . ?

loop_
_geom_bond_atom_site_label_1
_geom_bond_atom_site_label_2
_geom_bond_distance
_geom_bond_site_symmetry_2
_geom_bond_publ_flag
Ni1 N41 2.07(3) . ?
Ni1 N31 2.11(3) . ?
Ni1 S2 2.477(11) . ?
Ni1 S21 2.500(11) . ?
Ni1 S1 2.507(11) . ?
Ni1 S22 2.514(11) . ?
S1 P1 1.998(14) . ?
S2 P1 2.026(15) . ?
P1 O11 1.58(3) . ?
P1 C1 1.77(4) . ?
C1 C2 1.46(5) . ?
C1 C5 1.47(5) . ?
C1 Fe1 2.04(4) . ?
C2 C3 1.41(5) . ?
C2 Fe1 2.05(3) . ?
C3 C4 1.47(5) . ?
C3 Fe1 2.07(4) . ?
C4 C5 1.42(5) . ?
C4 Fe1 2.02(3) . ?
C5 Fe1 2.07(4) . ?
Fe1 C10 2.02(4) . ?
Fe1 C9 2.03(4) . ?
Fe1 C7 2.06(4) . ?
Fe1 C8 2.06(4) . ?
Fe1 C6 2.09(5) . ?
C6 C10 1.39(6) . ?
C6 C7 1.42(6) . ?
C7 C8 1.49(6) . ?
C8 C9 1.45(5) . ?
C9 C10 1.40(5) . ?
O11 C11 1.44(5) . ?
S21 P21 2.019(14) . ?
S22 P21 1.988(14) . ?
P21 O31 1.57(3) . ?
P21 C21 1.81(3) . ?
C21 C22 1.37(4) . ?
C21 C25 1.41(5) . ?
C21 Fe21 2.02(3) . ?
C22 C23 1.43(4) . ?
C22 Fe21 2.00(3) . ?
C23 C24 1.53(5) . ?
C23 Fe21 2.11(4) . ?
C24 C25 1.33(5) . ?
C24 Fe21 1.99(4) . ?
C25 Fe21 2.00(4) . ?
Fe21 C26 2.00(4) . ?
Fe21 C28 2.02(4) . ?
Fe21 C29 2.03(4) . ?
Fe21 C27 2.06(4) . ?
Fe21 C30 2.13(5) . ?
C26 C30 1.35(6) . ?
C26 C27 1.41(6) . ?
C27 C28 1.48(5) . ?
C28 C29 1.44(5) . ?
C29 C30 1.48(6) . ?
O31 C31 1.47(5) . ?
N31 C36 1.31(5) . ?
N31 C32 1.34(4) . ?
C32 C33 1.38(5) . ?
C33 C34 1.33(5) . ?
C34 C35 1.38(5) . ?
C35 C36 1.32(5) . ?
N41 C42 1.34(5) . ?
N41 C46 1.40(5) . ?
C42 C43 1.44(5) . ?
C43 C44 1.30(5) . ?
C44 C45 1.42(5) . ?
C45 C46 1.39(5) . ?
Ni51 N91 2.11(3) . ?
Ni51 N81 2.14(3) . ?
Ni51 S52 2.469(11) . ?
Ni51 S72 2.478(11) . ?
Ni51 S71 2.479(12) . ?
Ni51 S51 2.514(11) . ?
S51 P51 1.992(14) . ?
S52 P51 1.989(14) . ?
P51 O61 1.57(3) . ?
P51 C51 1.79(3) . ?
C51 C52 1.46(4) . ?
C51 C55 1.51(5) . ?
C51 Fe51 1.95(3) . ?
C52 C53 1.53(5) . ?
C52 Fe51 2.08(3) . ?
C53 C54 1.44(5) . ?
C53 Fe51 2.14(4) . ?
C54 C55 1.36(5) . ?
C54 Fe51 2.03(3) . ?
C55 Fe51 1.98(4) . ?
Fe51 C57 2.00(4) . ?
Fe51 C60 2.02(4) . ?
Fe51 C56 2.07(3) . ?
Fe51 C58 2.08(4) . ?
Fe51 C59 2.10(5) . ?
C56 C57 1.38(5) . ?
C56 C60 1.50(6) . ?
C57 C58 1.43(6) . ?
C58 C59 1.45(6) . ?
C59 C60 1.47(6) . ?
O61 C61 1.47(4) . ?
S71 P71 2.002(15) . ?
S72 P71 1.952(14) . ?
P71 O81 1.59(3) . ?
P71 C71 1.78(4) . ?
C71 C72 1.44(5) . ?
C71 C75 1.53(6) . ?
C71 Fe71 2.02(4) . ?
C72 C73 1.47(5) . ?
C72 Fe71 2.02(4) . ?
C73 C74 1.55(6) . ?
C73 Fe71 2.21(4) . ?
C74 C75 1.26(6) . ?
C74 Fe71 1.98(5) . ?
C75 Fe71 1.97(4) . ?
Fe71 C76 2.04(4) . ?
Fe71 C78 2.06(3) . ?
Fe71 C79 2.06(4) . ?
Fe71 C77 2.07(4) . ?
Fe71 C80 2.09(4) . ?
C76 C77 1.49(6) . ?
C76 C80 1.49(6) . ?
C77 C78 1.38(5) . ?
C78 C79 1.49(5) . ?
C79 C80 1.43(5) . ?
O81 C81 1.47(5) . ?
N81 C82 1.30(5) . ?
N81 C86 1.36(5) . ?
C82 C83 1.39(6) . ?
C83 C84 1.35(5) . ?
C84 C85 1.35(6) . ?
C85 C86 1.36(6) . ?
N91 C96 1.36(5) . ?
N91 C92 1.40(5) . ?
C92 C93 1.35(6) . ?
C93 C94 1.42(6) . ?
C94 C95 1.39(6) . ?
C95 C96 1.28(6) . ?

loop_
_geom_torsion_atom_site_label_1
_geom_torsion_atom_site_label_2
_geom_torsion_atom_site_label_3
_geom_torsion_atom_site_label_4
_geom_torsion
_geom_torsion_site_symmetry_1
_geom_torsion_site_symmetry_2
_geom_torsion_site_symmetry_3
_geom_torsion_site_symmetry_4
_geom_torsion_publ_flag
N41 Ni1 S1 P1 -11(9) . . . . ?
N31 Ni1 S1 P1 89.3(9) . . . . ?
S2 Ni1 S1 P1 -3.3(5) . . . . ?
S21 Ni1 S1 P1 -179.9(5) . . . . ?
S22 Ni1 S1 P1 -98.8(5) . . . . ?
N41 Ni1 S2 P1 -177.6(9) . . . . ?
N31 Ni1 S2 P1 -88.1(9) . . . . ?
S21 Ni1 S2 P1 37(4) . . . . ?
S1 Ni1 S2 P1 3.2(4) . . . . ?
S22 Ni1 S2 P1 95.4(5) . . . . ?
Ni1 S1 P1 O11 127.2(12) . . . . ?
Ni1 S1 P1 C1 -122.2(14) . . . . ?
Ni1 S1 P1 S2 4.2(6) . . . . ?
Ni1 S2 P1 O11 -129.8(11) . . . . ?
Ni1 S2 P1 C1 122.5(14) . . . . ?
Ni1 S2 P1 S1 -4.3(6) . . . . ?
O11 P1 C1 C2 -31(3) . . . . ?
S1 P1 C1 C2 -151(3) . . . . ?
S2 P1 C1 C2 85(3) . . . . ?
O11 P1 C1 C5 153(3) . . . . ?
S1 P1 C1 C5 33(4) . . . . ?
S2 P1 C1 C5 -92(3) . . . . ?
O11 P1 C1 Fe1 61(3) . . . . ?
S1 P1 C1 Fe1 -59(3) . . . . ?
S2 P1 C1 Fe1 176.1(18) . . . . ?
C5 C1 C2 C3 0(4) . . . . ?
P1 C1 C2 C3 -177(3) . . . . ?
Fe1 C1 C2 C3 60(3) . . . . ?
C5 C1 C2 Fe1 -60(2) . . . . ?
P1 C1 C2 Fe1 123(3) . . . . ?
C1 C2 C3 C4 -4(4) . . . . ?
Fe1 C2 C3 C4 55(3) . . . . ?
C1 C2 C3 Fe1 -59(2) . . . . ?
C2 C3 C4 C5 7(4) . . . . ?
Fe1 C3 C4 C5 63(2) . . . . ?
C2 C3 C4 Fe1 -56(3) . . . . ?
C3 C4 C5 C1 -7(4) . . . . ?
Fe1 C4 C5 C1 56(3) . . . . ?
C3 C4 C5 Fe1 -62(3) . . . . ?
C2 C1 C5 C4 4(4) . . . . ?
P1 C1 C5 C4 -179(3) . . . . ?
Fe1 C1 C5 C4 -56(2) . . . . ?
C2 C1 C5 Fe1 60(2) . . . . ?
P1 C1 C5 Fe1 -123(3) . . . . ?
C5 C4 Fe1 C10 84(3) . . . . ?
C3 C4 Fe1 C10 -159(2) . . . . ?
C5 C4 Fe1 C9 124(2) . . . . ?
C3 C4 Fe1 C9 -119(2) . . . . ?
C5 C4 Fe1 C2 -81(2) . . . . ?
C3 C4 Fe1 C2 35(2) . . . . ?
C5 C4 Fe1 C1 -37(2) . . . . ?
C3 C4 Fe1 C1 79(2) . . . . ?
C5 C4 Fe1 C7 -162(4) . . . . ?
C3 C4 Fe1 C7 -46(5) . . . . ?
C3 C4 Fe1 C5 116(3) . . . . ?
C5 C4 Fe1 C8 166(2) . . . . ?
C3 C4 Fe1 C8 -78(3) . . . . ?
C5 C4 Fe1 C3 -116(3) . . . . ?
C5 C4 Fe1 C6 57(5) . . . . ?
C3 C4 Fe1 C6 173(4) . . . . ?
C3 C2 Fe1 C4 -36(2) . . . . ?
C1 C2 Fe1 C4 82(2) . . . . ?
C3 C2 Fe1 C10 -173(5) . . . . ?
C1 C2 Fe1 C10 -54(6) . . . . ?
C3 C2 Fe1 C9 46(5) . . . . ?
C1 C2 Fe1 C9 165(3) . . . . ?
C3 C2 Fe1 C1 -119(3) . . . . ?
C3 C2 Fe1 C7 122(3) . . . . ?
C1 C2 Fe1 C7 -119(2) . . . . ?
C3 C2 Fe1 C5 -80(3) . . . . ?
C1 C2 Fe1 C5 39(2) . . . . ?
C3 C2 Fe1 C8 79(3) . . . . ?
C1 C2 Fe1 C8 -163(2) . . . . ?
C1 C2 Fe1 C3 119(3) . . . . ?
C3 C2 Fe1 C6 161(3) . . . . ?
C1 C2 Fe1 C6 -80(3) . . . . ?
C2 C1 Fe1 C4 -82(2) . . . . ?
C5 C1 Fe1 C4 36(2) . . . . ?
P1 C1 Fe1 C4 157(3) . . . . ?
C2 C1 Fe1 C10 162(2) . . . . ?
C5 C1 Fe1 C10 -80(3) . . . . ?
P1 C1 Fe1 C10 41(3) . . . . ?
C2 C1 Fe1 C9 -159(5) . . . . ?
C5 C1 Fe1 C9 -41(6) . . . . ?
P1 C1 Fe1 C9 79(6) . . . . ?
C5 C1 Fe1 C2 118(3) . . . . ?
P1 C1 Fe1 C2 -121(3) . . . . ?
C2 C1 Fe1 C7 78(2) . . . . ?
C5 C1 Fe1 C7 -164(2) . . . . ?
P1 C1 Fe1 C7 -43(3) . . . . ?
C2 C1 Fe1 C5 -118(3) . . . . ?
P1 C1 Fe1 C5 121(3) . . . . ?
C2 C1 Fe1 C8 41(4) . . . . ?
C5 C1 Fe1 C8 159(3) . . . . ?
P1 C1 Fe1 C8 -80(4) . . . . ?
C2 C1 Fe1 C3 -37(2) . . . . ?
C5 C1 Fe1 C3 81(2) . . . . ?
P1 C1 Fe1 C3 -159(3) . . . . ?
C2 C1 Fe1 C6 121(2) . . . . ?
C5 C1 Fe1 C6 -121(2) . . . . ?
P1 C1 Fe1 C6 0(3) . . . . ?
C1 C5 Fe1 C4 -122(3) . . . . ?
C4 C5 Fe1 C10 -116(2) . . . . ?
C1 C5 Fe1 C10 122(2) . . . . ?
C4 C5 Fe1 C9 -73(3) . . . . ?
C1 C5 Fe1 C9 165(2) . . . . ?
C4 C5 Fe1 C2 83(2) . . . . ?
C1 C5 Fe1 C2 -39(2) . . . . ?
C4 C5 Fe1 C1 122(3) . . . . ?
C4 C5 Fe1 C7 163(4) . . . . ?
C1 C5 Fe1 C7 41(5) . . . . ?
C4 C5 Fe1 C8 -34(5) . . . . ?
C1 C5 Fe1 C8 -156(4) . . . . ?
C4 C5 Fe1 C3 40(2) . . . . ?
C1 C5 Fe1 C3 -82(2) . . . . ?
C4 C5 Fe1 C6 -158(2) . . . . ?
C1 C5 Fe1 C6 80(3) . . . . ?
C2 C3 Fe1 C4 123(3) . . . . ?
C2 C3 Fe1 C10 174(4) . . . . ?
C4 C3 Fe1 C10 51(5) . . . . ?
C2 C3 Fe1 C9 -159(2) . . . . ?
C4 C3 Fe1 C9 78(3) . . . . ?
C4 C3 Fe1 C2 -123(3) . . . . ?
C2 C3 Fe1 C1 39(2) . . . . ?
C4 C3 Fe1 C1 -84(2) . . . . ?
C2 C3 Fe1 C7 -74(3) . . . . ?
C4 C3 Fe1 C7 163(2) . . . . ?
C2 C3 Fe1 C5 84(2) . . . . ?
C4 C3 Fe1 C5 -39(2) . . . . ?
C2 C3 Fe1 C8 -117(2) . . . . ?
C4 C3 Fe1 C8 120(2) . . . . ?
C2 C3 Fe1 C6 -49(6) . . . . ?
C4 C3 Fe1 C6 -173(5) . . . . ?
C4 Fe1 C6 C10 38(6) . . . . ?
C9 Fe1 C6 C10 -37(3) . . . . ?
C2 Fe1 C6 C10 168(2) . . . . ?
C1 Fe1 C6 C10 124(3) . . . . ?
C7 Fe1 C6 C10 -122(4) . . . . ?
C5 Fe1 C6 C10 80(3) . . . . ?
C8 Fe1 C6 C10 -81(3) . . . . ?
C3 Fe1 C6 C10 -156(5) . . . . ?
C4 Fe1 C6 C7 160(4) . . . . ?
C10 Fe1 C6 C7 122(4) . . . . ?
C9 Fe1 C6 C7 85(3) . . . . ?
C2 Fe1 C6 C7 -70(3) . . . . ?
C1 Fe1 C6 C7 -114(3) . . . . ?
C5 Fe1 C6 C7 -159(2) . . . . ?
C8 Fe1 C6 C7 40(3) . . . . ?
C3 Fe1 C6 C7 -34(7) . . . . ?
C10 C6 C7 C8 -4(5) . . . . ?
Fe1 C6 C7 C8 -60(3) . . . . ?
C10 C6 C7 Fe1 56(3) . . . . ?
C4 Fe1 C7 C6 -159(4) . . . . ?
C10 Fe1 C7 C6 -36(3) . . . . ?
C9 Fe1 C7 C6 -79(3) . . . . ?
C2 Fe1 C7 C6 127(3) . . . . ?
C1 Fe1 C7 C6 84(3) . . . . ?
C5 Fe1 C7 C6 54(6) . . . . ?
C8 Fe1 C7 C6 -117(4) . . . . ?
C3 Fe1 C7 C6 167(3) . . . . ?
C4 Fe1 C7 C8 -42(6) . . . . ?
C10 Fe1 C7 C8 81(2) . . . . ?
C9 Fe1 C7 C8 38(2) . . . . ?
C2 Fe1 C7 C8 -116(2) . . . . ?
C1 Fe1 C7 C8 -159(2) . . . . ?
C5 Fe1 C7 C8 171(4) . . . . ?
C3 Fe1 C7 C8 -76(3) . . . . ?
C6 Fe1 C7 C8 117(4) . . . . ?
C6 C7 C8 C9 4(4) . . . . ?
Fe1 C7 C8 C9 -57(3) . . . . ?
C6 C7 C8 Fe1 62(3) . . . . ?
C4 Fe1 C8 C9 -77(3) . . . . ?
C10 Fe1 C8 C9 39(2) . . . . ?
C2 Fe1 C8 C9 -160(2) . . . . ?
C1 Fe1 C8 C9 170(3) . . . . ?
C7 Fe1 C8 C9 119(3) . . . . ?
C5 Fe1 C8 C9 -51(5) . . . . ?
C3 Fe1 C8 C9 -119(2) . . . . ?
C6 Fe1 C8 C9 81(3) . . . . ?
C4 Fe1 C8 C7 164(2) . . . . ?
C10 Fe1 C8 C7 -81(2) . . . . ?
C9 Fe1 C8 C7 -119(3) . . . . ?
C2 Fe1 C8 C7 81(3) . . . . ?
C1 Fe1 C8 C7 51(5) . . . . ?
C5 Fe1 C8 C7 -171(4) . . . . ?
C3 Fe1 C8 C7 122(2) . . . . ?
C6 Fe1 C8 C7 -38(2) . . . . ?
C7 C8 C9 C10 -3(4) . . . . ?
Fe1 C8 C9 C10 -61(3) . . . . ?
C7 C8 C9 Fe1 58(3) . . . . ?
C4 Fe1 C9 C10 -123(2) . . . . ?
C2 Fe1 C9 C10 163(3) . . . . ?
C1 Fe1 C9 C10 -51(6) . . . . ?
C7 Fe1 C9 C10 79(3) . . . . ?
C5 Fe1 C9 C10 -83(3) . . . . ?
C8 Fe1 C9 C10 117(3) . . . . ?
C3 Fe1 C9 C10 -165(2) . . . . ?
C6 Fe1 C9 C10 36(2) . . . . ?
C4 Fe1 C9 C8 120(2) . . . . ?
C10 Fe1 C9 C8 -117(3) . . . . ?
C2 Fe1 C9 C8 46(5) . . . . ?
C1 Fe1 C9 C8 -168(4) . . . . ?
C7 Fe1 C9 C8 -38(2) . . . . ?
C5 Fe1 C9 C8 160(2) . . . . ?
C3 Fe1 C9 C8 78(3) . . . . ?
C6 Fe1 C9 C8 -81(3) . . . . ?
C8 C9 C10 C6 0(5) . . . . ?
Fe1 C9 C10 C6 -61(3) . . . . ?
C8 C9 C10 Fe1 61(3) . . . . ?
C7 C6 C10 C9 3(5) . . . . ?
Fe1 C6 C10 C9 60(3) . . . . ?
C7 C6 C10 Fe1 -57(3) . . . . ?
C4 Fe1 C10 C9 74(3) . . . . ?
C2 Fe1 C10 C9 -156(4) . . . . ?
C1 Fe1 C10 C9 162(2) . . . . ?
C7 Fe1 C10 C9 -85(3) . . . . ?
C5 Fe1 C10 C9 118(2) . . . . ?
C8 Fe1 C10 C9 -40(2) . . . . ?
C3 Fe1 C10 C9 36(6) . . . . ?
C6 Fe1 C10 C9 -122(4) . . . . ?
C4 Fe1 C10 C6 -164(3) . . . . ?
C9 Fe1 C10 C6 122(4) . . . . ?
C2 Fe1 C10 C6 -34(6) . . . . ?
C1 Fe1 C10 C6 -76(3) . . . . ?
C7 Fe1 C10 C6 36(3) . . . . ?
C5 Fe1 C10 C6 -121(3) . . . . ?
C8 Fe1 C10 C6 82(3) . . . . ?
C3 Fe1 C10 C6 158(4) . . . . ?
C1 P1 O11 C11 172(3) . . . . ?
S1 P1 O11 C11 -68(3) . . . . ?
S2 P1 O11 C11 54(3) . . . . ?
N41 Ni1 S21 P21 -80.7(9) . . . . ?
N31 Ni1 S21 P21 -170.1(9) . . . . ?
S2 Ni1 S21 P21 65(4) . . . . ?
S1 Ni1 S21 P21 98.2(5) . . . . ?
S22 Ni1 S21 P21 5.6(4) . . . . ?
N41 Ni1 S22 P21 87.8(9) . . . . ?
N31 Ni1 S22 P21 22(5) . . . . ?
S2 Ni1 S22 P21 179.6(5) . . . . ?
S21 Ni1 S22 P21 -5.7(4) . . . . ?
S1 Ni1 S22 P21 -97.9(5) . . . . ?
Ni1 S22 P21 O31 131.1(12) . . . . ?
Ni1 S22 P21 C21 -115.2(12) . . . . ?
Ni1 S22 P21 S21 7.4(6) . . . . ?
Ni1 S21 P21 O31 -133.7(12) . . . . ?
Ni1 S21 P21 C21 117.5(11) . . . . ?
Ni1 S21 P21 S22 -7.4(6) . . . . ?
O31 P21 C21 C22 -34(3) . . . . ?
S22 P21 C21 C22 -156(3) . . . . ?
S21 P21 C21 C22 82(3) . . . . ?
O31 P21 C21 C25 144(3) . . . . ?
S22 P21 C21 C25 22(3) . . . . ?
S21 P21 C21 C25 -100(3) . . . . ?
O31 P21 C21 Fe21 57(2) . . . . ?
S22 P21 C21 Fe21 -65(2) . . . . ?
S21 P21 C21 Fe21 172.6(15) . . . . ?
C25 C21 C22 C23 5(4) . . . . ?
P21 C21 C22 C23 -177(2) . . . . ?
Fe21 C21 C22 C23 62(2) . . . . ?
C25 C21 C22 Fe21 -58(2) . . . . ?
P21 C21 C22 Fe21 121(3) . . . . ?
C21 C22 C23 C24 -5(4) . . . . ?
Fe21 C22 C23 C24 56(2) . . . . ?
C21 C22 C23 Fe21 -60(2) . . . . ?
C22 C23 C24 C25 4(4) . . . . ?
Fe21 C23 C24 C25 60(3) . . . . ?
C22 C23 C24 Fe21 -57(2) . . . . ?
C23 C24 C25 C21 -1(4) . . . . ?
Fe21 C24 C25 C21 60(3) . . . . ?
C23 C24 C25 Fe21 -61(3) . . . . ?
C22 C21 C25 C24 -2(4) . . . . ?
P21 C21 C25 C24 180(3) . . . . ?
Fe21 C21 C25 C24 -60(3) . . . . ?
C22 C21 C25 Fe21 58(2) . . . . ?
P21 C21 C25 Fe21 -120(3) . . . . ?
C25 C24 Fe21 C26 48(5) . . . . ?
C23 C24 Fe21 C26 169(3) . . . . ?
C25 C24 Fe21 C22 -82(3) . . . . ?
C23 C24 Fe21 C22 38.9(19) . . . . ?
C23 C24 Fe21 C25 120(3) . . . . ?
C25 C24 Fe21 C28 169(2) . . . . ?
C23 C24 Fe21 C28 -70(3) . . . . ?
C25 C24 Fe21 C29 126(3) . . . . ?
C23 C24 Fe21 C29 -113(2) . . . . ?
C25 C24 Fe21 C21 -38(2) . . . . ?
C23 C24 Fe21 C21 82(2) . . . . ?
C25 C24 Fe21 C27 -163(7) . . . . ?
C23 C24 Fe21 C27 -43(9) . . . . ?
C25 C24 Fe21 C23 -120(3) . . . . ?
C25 C24 Fe21 C30 82(3) . . . . ?
C23 C24 Fe21 C30 -158(2) . . . . ?
C21 C22 Fe21 C26 -72(3) . . . . ?
C23 C22 Fe21 C26 167(2) . . . . ?
C21 C22 Fe21 C24 79(2) . . . . ?
C23 C22 Fe21 C24 -42(2) . . . . ?
C21 C22 Fe21 C25 37(2) . . . . ?
C23 C22 Fe21 C25 -84(2) . . . . ?
C21 C22 Fe21 C28 -159.0(19) . . . . ?
C23 C22 Fe21 C28 80(2) . . . . ?
C21 C22 Fe21 C29 170(3) . . . . ?
C23 C22 Fe21 C29 49(4) . . . . ?
C23 C22 Fe21 C21 -121(3) . . . . ?
C21 C22 Fe21 C27 -113(2) . . . . ?
C23 C22 Fe21 C27 125(2) . . . . ?
C21 C22 Fe21 C23 121(3) . . . . ?
C21 C22 Fe21 C30 -45(6) . . . . ?
C23 C22 Fe21 C30 -166(5) . . . . ?
C24 C25 Fe21 C26 -155(3) . . . . ?
C21 C25 Fe21 C26 85(2) . . . . ?
C21 C25 Fe21 C24 -119(3) . . . . ?
C24 C25 Fe21 C22 83(3) . . . . ?
C21 C25 Fe21 C22 -36.4(19) . . . . ?
C24 C25 Fe21 C28 -32(7) . . . . ?
C21 C25 Fe21 C28 -151(5) . . . . ?
C24 C25 Fe21 C29 -73(3) . . . . ?
C21 C25 Fe21 C29 168(2) . . . . ?
C24 C25 Fe21 C21 119(3) . . . . ?
C24 C25 Fe21 C27 172(3) . . . . ?
C21 C25 Fe21 C27 53(4) . . . . ?
C24 C25 Fe21 C23 39(2) . . . . ?
C21 C25 Fe21 C23 -80(2) . . . . ?
C24 C25 Fe21 C30 -115(3) . . . . ?
C21 C25 Fe21 C30 126(2) . . . . ?
C22 C21 Fe21 C26 127(2) . . . . ?
C25 C21 Fe21 C26 -112(2) . . . . ?
P21 C21 Fe21 C26 5(3) . . . . ?
C22 C21 Fe21 C24 -84(2) . . . . ?
C25 C21 Fe21 C24 36(2) . . . . ?
P21 C21 Fe21 C24 154(3) . . . . ?
C25 C21 Fe21 C22 121(3) . . . . ?
P21 C21 Fe21 C22 -122(3) . . . . ?
C22 C21 Fe21 C25 -121(3) . . . . ?
P21 C21 Fe21 C25 118(3) . . . . ?
C22 C21 Fe21 C28 43(4) . . . . ?
C25 C21 Fe21 C28 164(3) . . . . ?
P21 C21 Fe21 C28 -79(4) . . . . ?
C22 C21 Fe21 C29 -162(6) . . . . ?
C25 C21 Fe21 C29 -41(7) . . . . ?
P21 C21 Fe21 C29 76(6) . . . . ?
C22 C21 Fe21 C27 84(2) . . . . ?
C25 C21 Fe21 C27 -155(2) . . . . ?
P21 C21 Fe21 C27 -37(3) . . . . ?
C22 C21 Fe21 C23 -36.8(19) . . . . ?
C25 C21 Fe21 C23 84(2) . . . . ?
P21 C21 Fe21 C23 -159(2) . . . . ?
C22 C21 Fe21 C30 165(2) . . . . ?
C25 C21 Fe21 C30 -75(3) . . . . ?
P21 C21 Fe21 C30 43(3) . . . . ?
C22 C23 Fe21 C26 -44(7) . . . . ?
C24 C23 Fe21 C26 -159(6) . . . . ?
C22 C23 Fe21 C24 116(3) . . . . ?
C24 C23 Fe21 C22 -116(3) . . . . ?
C22 C23 Fe21 C25 80(2) . . . . ?
C24 C23 Fe21 C25 -35(2) . . . . ?
C22 C23 Fe21 C28 -115(2) . . . . ?
C24 C23 Fe21 C28 129(2) . . . . ?
C22 C23 Fe21 C29 -158(2) . . . . ?
C24 C23 Fe21 C29 87(2) . . . . ?
C22 C23 Fe21 C21 36.2(18) . . . . ?
C24 C23 Fe21 C21 -79(2) . . . . ?
C22 C23 Fe21 C27 -75(2) . . . . ?
C24 C23 Fe21 C27 170(2) . . . . ?
C22 C23 Fe21 C30 170(4) . . . . ?
C24 C23 Fe21 C30 54(4) . . . . ?
C24 Fe21 C26 C30 51(5) . . . . ?
C22 Fe21 C26 C30 167(2) . . . . ?
C25 Fe21 C26 C30 84(3) . . . . ?
C28 Fe21 C26 C30 -82(3) . . . . ?
C29 Fe21 C26 C30 -38(3) . . . . ?
C21 Fe21 C26 C30 127(3) . . . . ?
C27 Fe21 C26 C30 -119(4) . . . . ?
C23 Fe21 C26 C30 -159(5) . . . . ?
C24 Fe21 C26 C27 170(3) . . . . ?
C22 Fe21 C26 C27 -74(3) . . . . ?
C25 Fe21 C26 C27 -158(2) . . . . ?
C28 Fe21 C26 C27 36(2) . . . . ?
C29 Fe21 C26 C27 81(3) . . . . ?
C21 Fe21 C26 C27 -114(2) . . . . ?
C23 Fe21 C26 C27 -40(7) . . . . ?
C30 Fe21 C26 C27 119(4) . . . . ?
C30 C26 C27 C28 12(5) . . . . ?
Fe21 C26 C27 C28 -54(3) . . . . ?
C30 C26 C27 Fe21 67(3) . . . . ?
C24 Fe21 C27 C26 -156(7) . . . . ?
C22 Fe21 C27 C26 126(3) . . . . ?
C25 Fe21 C27 C26 47(5) . . . . ?
C28 Fe21 C27 C26 -124(3) . . . . ?
C29 Fe21 C27 C26 -82(3) . . . . ?
C21 Fe21 C27 C26 84(3) . . . . ?
C23 Fe21 C27 C26 168(2) . . . . ?
C30 Fe21 C27 C26 -36(3) . . . . ?
C26 Fe21 C27 C28 124(3) . . . . ?
C24 Fe21 C27 C28 -33(9) . . . . ?
C22 Fe21 C27 C28 -110(2) . . . . ?
C25 Fe21 C27 C28 170(3) . . . . ?
C29 Fe21 C27 C28 42(2) . . . . ?
C21 Fe21 C27 C28 -153(2) . . . . ?
C23 Fe21 C27 C28 -69(3) . . . . ?
C30 Fe21 C27 C28 87(2) . . . . ?
C26 C27 C28 C29 -8(4) . . . . ?
Fe21 C27 C28 C29 -63(2) . . . . ?
C26 C27 C28 Fe21 54(3) . . . . ?
C26 Fe21 C28 C29 77(3) . . . . ?
C24 Fe21 C28 C29 -76(3) . . . . ?
C22 Fe21 C28 C29 -160(2) . . . . ?
C25 Fe21 C28 C29 -51(7) . . . . ?
C21 Fe21 C28 C29 171(3) . . . . ?
C27 Fe21 C28 C29 112(3) . . . . ?
C23 Fe21 C28 C29 -118(2) . . . . ?
C30 Fe21 C28 C29 37(2) . . . . ?
C26 Fe21 C28 C27 -35(2) . . . . ?
C24 Fe21 C28 C27 172(2) . . . . ?
C22 Fe21 C28 C27 88(2) . . . . ?
C25 Fe21 C28 C27 -164(5) . . . . ?
C29 Fe21 C28 C27 -112(3) . . . . ?
C21 Fe21 C28 C27 59(4) . . . . ?
C23 Fe21 C28 C27 130(2) . . . . ?
C30 Fe21 C28 C27 -75(2) . . . . ?
C27 C28 C29 C30 2(4) . . . . ?
Fe21 C28 C29 C30 -61(3) . . . . ?
C27 C28 C29 Fe21 63(2) . . . . ?
C26 Fe21 C29 C28 -87(3) . . . . ?
C24 Fe21 C29 C28 125(2) . . . . ?
C22 Fe21 C29 C28 44(4) . . . . ?
C25 Fe21 C29 C28 164(2) . . . . ?
C21 Fe21 C29 C28 -163(5) . . . . ?
C27 Fe21 C29 C28 -43(2) . . . . ?
C23 Fe21 C29 C28 78(3) . . . . ?
C30 Fe21 C29 C28 -121(3) . . . . ?
C26 Fe21 C29 C30 35(2) . . . . ?
C24 Fe21 C29 C30 -114(3) . . . . ?
C22 Fe21 C29 C30 165(3) . . . . ?
C25 Fe21 C29 C30 -75(3) . . . . ?
C28 Fe21 C29 C30 121(3) . . . . ?
C21 Fe21 C29 C30 -42(7) . . . . ?
C27 Fe21 C29 C30 79(3) . . . . ?
C23 Fe21 C29 C30 -161(2) . . . . ?
C27 C26 C30 C29 -10(5) . . . . ?
Fe21 C26 C30 C29 54(3) . . . . ?
C27 C26 C30 Fe21 -64(3) . . . . ?
C28 C29 C30 C26 5(5) . . . . ?
Fe21 C29 C30 C26 -54(3) . . . . ?
C28 C29 C30 Fe21 58(3) . . . . ?
C24 Fe21 C30 C26 -154(3) . . . . ?
C22 Fe21 C30 C26 -36(7) . . . . ?
C25 Fe21 C30 C26 -113(3) . . . . ?
C28 Fe21 C30 C26 84(3) . . . . ?
C29 Fe21 C30 C26 121(4) . . . . ?
C21 Fe21 C30 C26 -71(3) . . . . ?
C27 Fe21 C30 C26 39(3) . . . . ?
C23 Fe21 C30 C26 166(3) . . . . ?
C26 Fe21 C30 C29 -121(4) . . . . ?
C24 Fe21 C30 C29 85(3) . . . . ?
C22 Fe21 C30 C29 -158(4) . . . . ?
C25 Fe21 C30 C29 126(2) . . . . ?
C28 Fe21 C30 C29 -37(2) . . . . ?
C21 Fe21 C30 C29 168(2) . . . . ?
C27 Fe21 C30 C29 -83(3) . . . . ?
C23 Fe21 C30 C29 45(5) . . . . ?
C21 P21 O31 C31 175(3) . . . . ?
S22 P21 O31 C31 -63(3) . . . . ?
S21 P21 O31 C31 60(3) . . . . ?
N41 Ni1 N31 C36 40(3) . . . . ?
S2 Ni1 N31 C36 -52(3) . . . . ?
S21 Ni1 N31 C36 133(3) . . . . ?
S1 Ni1 N31 C36 -134(3) . . . . ?
S22 Ni1 N31 C36 106(6) . . . . ?
N41 Ni1 N31 C32 -131(3) . . . . ?
S2 Ni1 N31 C32 137(3) . . . . ?
S21 Ni1 N31 C32 -38(3) . . . . ?
S1 Ni1 N31 C32 55(3) . . . . ?
S22 Ni1 N31 C32 -65(7) . . . . ?
C36 N31 C32 C33 -2(5) . . . . ?
Ni1 N31 C32 C33 170(3) . . . . ?
N31 C32 C33 C34 5(6) . . . . ?
C32 C33 C34 C35 0(6) . . . . ?
C33 C34 C35 C36 -7(6) . . . . ?
C32 N31 C36 C35 -6(6) . . . . ?
Ni1 N31 C36 C35 -177(3) . . . . ?
C34 C35 C36 N31 11(7) . . . . ?
N31 Ni1 N41 C42 -127(3) . . . . ?
S2 Ni1 N41 C42 -34(3) . . . . ?
S21 Ni1 N41 C42 142(3) . . . . ?
S1 Ni1 N41 C42 -26(11) . . . . ?
S22 Ni1 N41 C42 61(3) . . . . ?
N31 Ni1 N41 C46 50(3) . . . . ?
S2 Ni1 N41 C46 143(3) . . . . ?
S21 Ni1 N41 C46 -41(3) . . . . ?
S1 Ni1 N41 C46 151(8) . . . . ?
S22 Ni1 N41 C46 -122(3) . . . . ?
C46 N41 C42 C43 3(5) . . . . ?
Ni1 N41 C42 C43 180(3) . . . . ?
N41 C42 C43 C44 -2(6) . . . . ?
C42 C43 C44 C45 2(6) . . . . ?
C43 C44 C45 C46 -4(6) . . . . ?
C44 C45 C46 N41 5(5) . . . . ?
C42 N41 C46 C45 -5(5) . . . . ?
Ni1 N41 C46 C45 178(3) . . . . ?
N91 Ni51 S51 P51 22(10) . . . . ?
N81 Ni51 S51 P51 90.7(9) . . . . ?
S52 Ni51 S51 P51 -1.8(5) . . . . ?
S72 Ni51 S51 P51 -96.5(5) . . . . ?
S71 Ni51 S51 P51 -177.6(5) . . . . ?
N91 Ni51 S52 P51 -176.1(9) . . . . ?
N81 Ni51 S52 P51 -87.0(10) . . . . ?
S72 Ni51 S52 P51 93.2(5) . . . . ?
S71 Ni51 S52 P51 39(4) . . . . ?
S51 Ni51 S52 P51 1.8(5) . . . . ?
Ni51 S51 P51 O61 126.2(11) . . . . ?
Ni51 S51 P51 C51 -125.8(12) . . . . ?
Ni51 S51 P51 S52 2.3(6) . . . . ?
Ni51 S52 P51 O61 -127.3(11) . . . . ?
Ni51 S52 P51 C51 124.1(13) . . . . ?
Ni51 S52 P51 S51 -2.3(6) . . . . ?
O61 P51 C51 C52 -41(3) . . . . ?
S51 P51 C51 C52 -160(3) . . . . ?
S52 P51 C51 C52 76(3) . . . . ?
O61 P51 C51 C55 152(3) . . . . ?
S51 P51 C51 C55 34(3) . . . . ?
S52 P51 C51 C55 -91(3) . . . . ?
O61 P51 C51 Fe51 60(3) . . . . ?
S51 P51 C51 Fe51 -58(3) . . . . ?
S52 P51 C51 Fe51 177.2(19) . . . . ?
C55 C51 C52 C53 -1(4) . . . . ?
P51 C51 C52 C53 -169(3) . . . . ?
Fe51 C51 C52 C53 59(2) . . . . ?
C55 C51 C52 Fe51 -60(2) . . . . ?
P51 C51 C52 Fe51 132(3) . . . . ?
C51 C52 C53 C54 -1(4) . . . . ?
Fe51 C52 C53 C54 54(2) . . . . ?
C51 C52 C53 Fe51 -55(2) . . . . ?
C52 C53 C54 C55 3(4) . . . . ?
Fe51 C53 C54 C55 57(3) . . . . ?
C52 C53 C54 Fe51 -54(2) . . . . ?
C53 C54 C55 C51 -3(4) . . . . ?
Fe51 C54 C55 C51 57(2) . . . . ?
C53 C54 C55 Fe51 -61(3) . . . . ?
C52 C51 C55 C54 3(4) . . . . ?
P51 C51 C55 C54 171(3) . . . . ?
Fe51 C51 C55 C54 -61(2) . . . . ?
C52 C51 C55 Fe51 63(2) . . . . ?
P51 C51 C55 Fe51 -128(3) . . . . ?
C52 C51 Fe51 C55 -118(3) . . . . ?
P51 C51 Fe51 C55 118(3) . . . . ?
C52 C51 Fe51 C57 81(2) . . . . ?
C55 C51 Fe51 C57 -161(2) . . . . ?
P51 C51 Fe51 C57 -43(3) . . . . ?
C52 C51 Fe51 C60 166(2) . . . . ?
C55 C51 Fe51 C60 -77(3) . . . . ?
P51 C51 Fe51 C60 41(3) . . . . ?
C52 C51 Fe51 C54 -81(2) . . . . ?
C55 C51 Fe51 C54 36.3(19) . . . . ?
P51 C51 Fe51 C54 154(3) . . . . ?
C52 C51 Fe51 C56 122.4(19) . . . . ?
C55 C51 Fe51 C56 -120(2) . . . . ?
P51 C51 Fe51 C56 -2(3) . . . . ?
C52 C51 Fe51 C58 48(4) . . . . ?
C55 C51 Fe51 C58 166(3) . . . . ?
P51 C51 Fe51 C58 -76(4) . . . . ?
C55 C51 Fe51 C52 118(3) . . . . ?
P51 C51 Fe51 C52 -124(3) . . . . ?
C52 C51 Fe51 C59 -173(6) . . . . ?
C55 C51 Fe51 C59 -55(7) . . . . ?
P51 C51 Fe51 C59 63(7) . . . . ?
C52 C51 Fe51 C53 -38.6(19) . . . . ?
C55 C51 Fe51 C53 79(2) . . . . ?
P51 C51 Fe51 C53 -163(3) . . . . ?
C54 C55 Fe51 C51 119(3) . . . . ?
C54 C55 Fe51 C57 166(4) . . . . ?
C51 C55 Fe51 C57 47(5) . . . . ?
C54 C55 Fe51 C60 -117(2) . . . . ?
C51 C55 Fe51 C60 124(2) . . . . ?
C51 C55 Fe51 C54 -119(3) . . . . ?
C54 C55 Fe51 C56 -161(2) . . . . ?
C51 C55 Fe51 C56 80(2) . . . . ?
C54 C55 Fe51 C58 -40(6) . . . . ?
C51 C55 Fe51 C58 -159(4) . . . . ?
C54 C55 Fe51 C52 80(2) . . . . ?
C51 C55 Fe51 C52 -38.7(18) . . . . ?
C54 C55 Fe51 C59 -76(3) . . . . ?
C51 C55 Fe51 C59 165(2) . . . . ?
C54 C55 Fe51 C53 35(2) . . . . ?
C51 C55 Fe51 C53 -84(2) . . . . ?
C55 C54 Fe51 C51 -41(2) . . . . ?
C53 C54 Fe51 C51 82(2) . . . . ?
C53 C54 Fe51 C55 123(3) . . . . ?
C55 C54 Fe51 C57 -161(5) . . . . ?
C53 C54 Fe51 C57 -38(6) . . . . ?
C55 C54 Fe51 C60 79(3) . . . . ?
C53 C54 Fe51 C60 -157(2) . . . . ?
C55 C54 Fe51 C56 46(5) . . . . ?
C53 C54 Fe51 C56 169(3) . . . . ?
C55 C54 Fe51 C58 166(2) . . . . ?
C53 C54 Fe51 C58 -71(3) . . . . ?
C55 C54 Fe51 C52 -86(2) . . . . ?
C53 C54 Fe51 C52 38(2) . . . . ?
C55 C54 Fe51 C59 123(2) . . . . ?
C53 C54 Fe51 C59 -113(2) . . . . ?
C55 C54 Fe51 C53 -123(3) . . . . ?
C53 C52 Fe51 C51 -119(3) . . . . ?
C51 C52 Fe51 C55 41(2) . . . . ?
C53 C52 Fe51 C55 -78(2) . . . . ?
C51 C52 Fe51 C57 -115(2) . . . . ?
C53 C52 Fe51 C57 126(2) . . . . ?
C51 C52 Fe51 C60 -45(6) . . . . ?
C53 C52 Fe51 C60 -164(5) . . . . ?
C51 C52 Fe51 C54 83(2) . . . . ?
C53 C52 Fe51 C54 -36(2) . . . . ?
C51 C52 Fe51 C56 -77(2) . . . . ?
C53 C52 Fe51 C56 165(2) . . . . ?
C51 C52 Fe51 C58 -157(2) . . . . ?
C53 C52 Fe51 C58 84(2) . . . . ?
C51 C52 Fe51 C59 176(3) . . . . ?
C53 C52 Fe51 C59 57(4) . . . . ?
C51 C52 Fe51 C53 119(3) . . . . ?
C54 C53 Fe51 C51 -83(2) . . . . ?
C52 C53 Fe51 C51 38.5(19) . . . . ?
C54 C53 Fe51 C55 -35(2) . . . . ?
C52 C53 Fe51 C55 87(2) . . . . ?
C54 C53 Fe51 C57 167(2) . . . . ?
C52 C53 Fe51 C57 -72(3) . . . . ?
C54 C53 Fe51 C60 48(5) . . . . ?
C52 C53 Fe51 C60 170(3) . . . . ?
C52 C53 Fe51 C54 122(3) . . . . ?
C54 C53 Fe51 C56 -167(4) . . . . ?
C52 C53 Fe51 C56 -45(5) . . . . ?
C54 C53 Fe51 C58 126(2) . . . . ?
C52 C53 Fe51 C58 -112(2) . . . . ?
C54 C53 Fe51 C52 -122(3) . . . . ?
C54 C53 Fe51 C59 85(2) . . . . ?
C52 C53 Fe51 C59 -154(2) . . . . ?
C51 Fe51 C56 C57 -113(3) . . . . ?
C55 Fe51 C56 C57 -160(3) . . . . ?
C60 Fe51 C56 C57 122(3) . . . . ?
C54 Fe51 C56 C57 167(3) . . . . ?
C58 Fe51 C56 C57 37(2) . . . . ?
C52 Fe51 C56 C57 -70(3) . . . . ?
C59 Fe51 C56 C57 81(3) . . . . ?
C53 Fe51 C56 C57 -35(6) . . . . ?
C51 Fe51 C56 C60 124(2) . . . . ?
C55 Fe51 C56 C60 78(3) . . . . ?
C57 Fe51 C56 C60 -122(3) . . . . ?
C54 Fe51 C56 C60 45(5) . . . . ?
C58 Fe51 C56 C60 -85(2) . . . . ?
C52 Fe51 C56 C60 167(2) . . . . ?
C59 Fe51 C56 C60 -41(2) . . . . ?
C53 Fe51 C56 C60 -158(4) . . . . ?
C60 C56 C57 C58 -8(5) . . . . ?
Fe51 C56 C57 C58 -62(3) . . . . ?
C60 C56 C57 Fe51 54(3) . . . . ?
C51 Fe51 C57 C56 83(3) . . . . ?
C55 Fe51 C57 C56 47(5) . . . . ?
C60 Fe51 C57 C56 -38(2) . . . . ?
C54 Fe51 C57 C56 -164(4) . . . . ?
C58 Fe51 C57 C56 -121(4) . . . . ?
C52 Fe51 C57 C56 126(2) . . . . ?
C59 Fe51 C57 C56 -82(3) . . . . ?
C53 Fe51 C57 C56 167(2) . . . . ?
C51 Fe51 C57 C58 -157(2) . . . . ?
C55 Fe51 C57 C58 168(4) . . . . ?
C60 Fe51 C57 C58 83(3) . . . . ?
C54 Fe51 C57 C58 -43(6) . . . . ?
C56 Fe51 C57 C58 121(4) . . . . ?
C52 Fe51 C57 C58 -113(2) . . . . ?
C59 Fe51 C57 C58 39(2) . . . . ?
C53 Fe51 C57 C58 -72(3) . . . . ?
C56 C57 C58 C59 2(5) . . . . ?
Fe51 C57 C58 C59 -60(3) . . . . ?
C56 C57 C58 Fe51 62(3) . . . . ?
C51 Fe51 C58 C57 48(4) . . . . ?
C55 Fe51 C58 C57 -165(5) . . . . ?
C60 Fe51 C58 C57 -82(3) . . . . ?
C54 Fe51 C58 C57 165(2) . . . . ?
C56 Fe51 C58 C57 -36(2) . . . . ?
C52 Fe51 C58 C57 82(3) . . . . ?
C59 Fe51 C58 C57 -118(4) . . . . ?
C53 Fe51 C58 C57 126(3) . . . . ?
C51 Fe51 C58 C59 165(3) . . . . ?
C55 Fe51 C58 C59 -47(6) . . . . ?
C57 Fe51 C58 C59 118(4) . . . . ?
C60 Fe51 C58 C59 36(2) . . . . ?
C54 Fe51 C58 C59 -77(3) . . . . ?
C56 Fe51 C58 C59 81(2) . . . . ?
C52 Fe51 C58 C59 -161(2) . . . . ?
C53 Fe51 C58 C59 -117(2) . . . . ?
C57 C58 C59 C60 4(5) . . . . ?
Fe51 C58 C59 C60 -54(3) . . . . ?
C57 C58 C59 Fe51 58(3) . . . . ?
C51 Fe51 C59 C58 -151(6) . . . . ?
C55 Fe51 C59 C58 163(2) . . . . ?
C57 Fe51 C59 C58 -39(2) . . . . ?
C60 Fe51 C59 C58 -124(4) . . . . ?
C54 Fe51 C59 C58 122(2) . . . . ?
C56 Fe51 C59 C58 -82(2) . . . . ?
C52 Fe51 C59 C58 39(4) . . . . ?
C53 Fe51 C59 C58 80(3) . . . . ?
C51 Fe51 C59 C60 -27(7) . . . . ?
C55 Fe51 C59 C60 -73(3) . . . . ?
C57 Fe51 C59 C60 85(3) . . . . ?
C54 Fe51 C59 C60 -113(3) . . . . ?
C56 Fe51 C59 C60 43(2) . . . . ?
C58 Fe51 C59 C60 124(4) . . . . ?
C52 Fe51 C59 C60 164(3) . . . . ?
C53 Fe51 C59 C60 -156(2) . . . . ?
C58 C59 C60 C56 -8(5) . . . . ?
Fe51 C59 C60 C56 -63(3) . . . . ?
C58 C59 C60 Fe51 55(3) . . . . ?
C57 C56 C60 C59 10(4) . . . . ?
Fe51 C56 C60 C59 65(3) . . . . ?
C57 C56 C60 Fe51 -55(3) . . . . ?
C51 Fe51 C60 C59 172(2) . . . . ?
C55 Fe51 C60 C59 126(3) . . . . ?
C57 Fe51 C60 C59 -78(3) . . . . ?
C54 Fe51 C60 C59 85(3) . . . . ?
C56 Fe51 C60 C59 -113(3) . . . . ?
C58 Fe51 C60 C59 -35(2) . . . . ?
C52 Fe51 C60 C59 -153(5) . . . . ?
C53 Fe51 C60 C59 52(5) . . . . ?
C51 Fe51 C60 C56 -75(3) . . . . ?
C55 Fe51 C60 C56 -121(2) . . . . ?
C57 Fe51 C60 C56 35(2) . . . . ?
C54 Fe51 C60 C56 -162(2) . . . . ?
C58 Fe51 C60 C56 78(2) . . . . ?
C52 Fe51 C60 C56 -40(7) . . . . ?
C59 Fe51 C60 C56 113(3) . . . . ?
C53 Fe51 C60 C56 165(3) . . . . ?
C51 P51 O61 C61 179(3) . . . . ?
S51 P51 O61 C61 -63(3) . . . . ?
S52 P51 O61 C61 59(3) . . . . ?
N91 Ni51 S71 P71 -84.4(9) . . . . ?
N81 Ni51 S71 P71 -173.4(10) . . . . ?
S52 Ni51 S71 P71 61(4) . . . . ?
S72 Ni51 S71 P71 5.7(5) . . . . ?
S51 Ni51 S71 P71 97.3(5) . . . . ?
N91 Ni51 S72 P71 85.6(10) . . . . ?
N81 Ni51 S72 P71 2(7) . . . . ?
S52 Ni51 S72 P71 179.9(5) . . . . ?
S71 Ni51 S72 P71 -5.8(5) . . . . ?
S51 Ni51 S72 P71 -98.9(5) . . . . ?
Ni51 S72 P71 O81 131.1(12) . . . . ?
Ni51 S72 P71 C71 -117.6(14) . . . . ?
Ni51 S72 P71 S71 7.5(6) . . . . ?
Ni51 S71 P71 O81 -132.9(12) . . . . ?
Ni51 S71 P71 C71 118.2(14) . . . . ?
Ni51 S71 P71 S72 -7.5(6) . . . . ?
O81 P71 C71 C72 -36(4) . . . . ?
S72 P71 C71 C72 -156(3) . . . . ?
S71 P71 C71 C72 80(3) . . . . ?
O81 P71 C71 C75 145(4) . . . . ?
S72 P71 C71 C75 25(4) . . . . ?
S71 P71 C71 C75 -98(4) . . . . ?
O81 P71 C71 Fe71 57(3) . . . . ?
S72 P71 C71 Fe71 -64(3) . . . . ?
S71 P71 C71 Fe71 173(2) . . . . ?
C75 C71 C72 C73 6(4) . . . . ?
P71 C71 C72 C73 -173(3) . . . . ?
Fe71 C71 C72 C73 63(3) . . . . ?
C75 C71 C72 Fe71 -57(2) . . . . ?
P71 C71 C72 Fe71 125(3) . . . . ?
C71 C72 C73 C74 -4(4) . . . . ?
Fe71 C72 C73 C74 55(2) . . . . ?
C71 C72 C73 Fe71 -59(3) . . . . ?
C72 C73 C74 C75 0(5) . . . . ?
Fe71 C73 C74 C75 56(4) . . . . ?
C72 C73 C74 Fe71 -56(2) . . . . ?
C73 C74 C75 C71 3(6) . . . . ?
Fe71 C74 C75 C71 62(3) . . . . ?
C73 C74 C75 Fe71 -59(4) . . . . ?
C72 C71 C75 C74 -5(5) . . . . ?
P71 C71 C75 C74 174(3) . . . . ?
Fe71 C71 C75 C74 -64(3) . . . . ?
C72 C71 C75 Fe71 59(2) . . . . ?
P71 C71 C75 Fe71 -122(3) . . . . ?
C71 C75 Fe71 C74 -113(4) . . . . ?
C74 C75 Fe71 C72 75(3) . . . . ?
C71 C75 Fe71 C72 -38(2) . . . . ?
C74 C75 Fe71 C76 -163(3) . . . . ?
C71 C75 Fe71 C76 84(3) . . . . ?
C74 C75 Fe71 C71 113(4) . . . . ?
C74 C75 Fe71 C78 -54(7) . . . . ?
C71 C75 Fe71 C78 -168(4) . . . . ?
C74 C75 Fe71 C79 -78(4) . . . . ?
C71 C75 Fe71 C79 169(2) . . . . ?
C74 C75 Fe71 C77 166(4) . . . . ?
C71 C75 Fe71 C77 53(5) . . . . ?
C74 C75 Fe71 C80 -119(3) . . . . ?
C71 C75 Fe71 C80 128(2) . . . . ?
C74 C75 Fe71 C73 32(3) . . . . ?
C71 C75 Fe71 C73 -81(2) . . . . ?
C73 C74 Fe71 C75 132(4) . . . . ?
C75 C74 Fe71 C72 -90(3) . . . . ?
C73 C74 Fe71 C72 41(2) . . . . ?
C75 C74 Fe71 C76 35(6) . . . . ?
C73 C74 Fe71 C76 166(4) . . . . ?
C75 C74 Fe71 C71 -45(3) . . . . ?
C73 C74 Fe71 C71 87(3) . . . . ?
C75 C74 Fe71 C78 160(3) . . . . ?
C73 C74 Fe71 C78 -68(3) . . . . ?
C75 C74 Fe71 C79 118(3) . . . . ?
C73 C74 Fe71 C79 -110(2) . . . . ?
C75 C74 Fe71 C77 -161(6) . . . . ?
C73 C74 Fe71 C77 -29(8) . . . . ?
C75 C74 Fe71 C80 76(3) . . . . ?
C73 C74 Fe71 C80 -152(2) . . . . ?
C75 C74 Fe71 C73 -132(4) . . . . ?
C71 C72 Fe71 C75 41(2) . . . . ?
C73 C72 Fe71 C75 -83(2) . . . . ?
C71 C72 Fe71 C74 81(2) . . . . ?
C73 C72 Fe71 C74 -44(2) . . . . ?
C71 C72 Fe71 C76 -71(3) . . . . ?
C73 C72 Fe71 C76 164(2) . . . . ?
C73 C72 Fe71 C71 -125(3) . . . . ?
C71 C72 Fe71 C78 -155(2) . . . . ?
C73 C72 Fe71 C78 80(2) . . . . ?
C71 C72 Fe71 C79 164(3) . . . . ?
C73 C72 Fe71 C79 39(4) . . . . ?
C71 C72 Fe71 C77 -115(2) . . . . ?
C73 C72 Fe71 C77 121(2) . . . . ?
C71 C72 Fe71 C80 -41(7) . . . . ?
C73 C72 Fe71 C80 -166(6) . . . . ?
C71 C72 Fe71 C73 125(3) . . . . ?
C72 C71 Fe71 C75 -117(3) . . . . ?
P71 C71 Fe71 C75 121(4) . . . . ?
C72 C71 Fe71 C74 -80(3) . . . . ?
C75 C71 Fe71 C74 37(2) . . . . ?
P71 C71 Fe71 C74 158(3) . . . . ?
C75 C71 Fe71 C72 117(3) . . . . ?
P71 C71 Fe71 C72 -122(4) . . . . ?
C72 C71 Fe71 C76 128(2) . . . . ?
C75 C71 Fe71 C76 -115(2) . . . . ?
P71 C71 Fe71 C76 6(3) . . . . ?
C72 C71 Fe71 C78 54(4) . . . . ?
C75 C71 Fe71 C78 171(3) . . . . ?
P71 C71 Fe71 C78 -68(4) . . . . ?
C72 C71 Fe71 C79 -153(5) . . . . ?
C75 C71 Fe71 C79 -36(7) . . . . ?
P71 C71 Fe71 C79 85(6) . . . . ?
C72 C71 Fe71 C77 83(2) . . . . ?
C75 C71 Fe71 C77 -159(2) . . . . ?
P71 C71 Fe71 C77 -38(3) . . . . ?
C72 C71 Fe71 C80 169(2) . . . . ?
C75 C71 Fe71 C80 -74(3) . . . . ?
P71 C71 Fe71 C80 47(3) . . . . ?
C72 C71 Fe71 C73 -34(2) . . . . ?
C75 C71 Fe71 C73 83(2) . . . . ?
P71 C71 Fe71 C73 -156(3) . . . . ?
C72 C73 Fe71 C75 83(2) . . . . ?
C74 C73 Fe71 C75 -28(3) . . . . ?
C72 C73 Fe71 C74 111(3) . . . . ?
C74 C73 Fe71 C72 -111(3) . . . . ?
C72 C73 Fe71 C76 -48(6) . . . . ?
C74 C73 Fe71 C76 -159(5) . . . . ?
C72 C73 Fe71 C71 35(2) . . . . ?
C74 C73 Fe71 C71 -76(3) . . . . ?
C72 C73 Fe71 C78 -117(2) . . . . ?
C74 C73 Fe71 C78 132(2) . . . . ?
C72 C73 Fe71 C79 -161(2) . . . . ?
C74 C73 Fe71 C79 88(3) . . . . ?
C72 C73 Fe71 C77 -78(3) . . . . ?
C74 C73 Fe71 C77 171(2) . . . . ?
C72 C73 Fe71 C80 173(3) . . . . ?
C74 C73 Fe71 C80 62(4) . . . . ?
C75 Fe71 C76 C77 -163(2) . . . . ?
C74 Fe71 C76 C77 174(4) . . . . ?
C72 Fe71 C76 C77 -75(3) . . . . ?
C71 Fe71 C76 C77 -116(2) . . . . ?
C78 Fe71 C76 C77 36(2) . . . . ?
C79 Fe71 C76 C77 81(2) . . . . ?
C80 Fe71 C76 C77 115(3) . . . . ?
C73 Fe71 C76 C77 -38(7) . . . . ?
C75 Fe71 C76 C80 82(3) . . . . ?
C74 Fe71 C76 C80 59(5) . . . . ?
C72 Fe71 C76 C80 170(2) . . . . ?
C71 Fe71 C76 C80 129(2) . . . . ?
C78 Fe71 C76 C80 -79(2) . . . . ?
C79 Fe71 C76 C80 -34(2) . . . . ?
C77 Fe71 C76 C80 -115(3) . . . . ?
C73 Fe71 C76 C80 -153(5) . . . . ?
C80 C76 C77 C78 3(4) . . . . ?
Fe71 C76 C77 C78 -59(3) . . . . ?
C80 C76 C77 Fe71 62(3) . . . . ?
C75 Fe71 C77 C78 161(4) . . . . ?
C74 Fe71 C77 C78 -51(7) . . . . ?
C72 Fe71 C77 C78 -115(2) . . . . ?
C76 Fe71 C77 C78 119(3) . . . . ?
C71 Fe71 C77 C78 -159(2) . . . . ?
C79 Fe71 C77 C78 36(2) . . . . ?
C80 Fe71 C77 C78 79(2) . . . . ?
C73 Fe71 C77 C78 -74(3) . . . . ?
C75 Fe71 C77 C76 42(5) . . . . ?
C74 Fe71 C77 C76 -170(6) . . . . ?
C72 Fe71 C77 C76 126(2) . . . . ?
C71 Fe71 C77 C76 82(3) . . . . ?
C78 Fe71 C77 C76 -119(3) . . . . ?
C79 Fe71 C77 C76 -84(3) . . . . ?
C80 Fe71 C77 C76 -41(2) . . . . ?
C73 Fe71 C77 C76 167(2) . . . . ?
C76 C77 C78 C79 2(4) . . . . ?
Fe71 C77 C78 C79 -56(3) . . . . ?
C76 C77 C78 Fe71 58(3) . . . . ?
C75 Fe71 C78 C77 -156(5) . . . . ?
C74 Fe71 C78 C77 164(3) . . . . ?
C72 Fe71 C78 C77 81(3) . . . . ?
C76 Fe71 C78 C77 -39(2) . . . . ?
C71 Fe71 C78 C77 43(4) . . . . ?
C79 Fe71 C78 C77 -125(3) . . . . ?
C80 Fe71 C78 C77 -85(2) . . . . ?
C73 Fe71 C78 C77 123(2) . . . . ?
C75 Fe71 C78 C79 -31(6) . . . . ?
C74 Fe71 C78 C79 -70(3) . . . . ?
C72 Fe71 C78 C79 -153(2) . . . . ?
C76 Fe71 C78 C79 86(2) . . . . ?
C71 Fe71 C78 C79 169(3) . . . . ?
C77 Fe71 C78 C79 125(3) . . . . ?
C80 Fe71 C78 C79 40(2) . . . . ?
C73 Fe71 C78 C79 -112(2) . . . . ?
C77 C78 C79 C80 -6(4) . . . . ?
Fe71 C78 C79 C80 -63(3) . . . . ?
C77 C78 C79 Fe71 57(3) . . . . ?
C75 Fe71 C79 C80 -78(3) . . . . ?
C74 Fe71 C79 C80 -116(2) . . . . ?
C72 Fe71 C79 C80 171(3) . . . . ?
C76 Fe71 C79 C80 35(2) . . . . ?
C71 Fe71 C79 C80 -49(7) . . . . ?
C78 Fe71 C79 C80 113(3) . . . . ?
C77 Fe71 C79 C80 81(2) . . . . ?
C73 Fe71 C79 C80 -162(2) . . . . ?
C75 Fe71 C79 C78 169(2) . . . . ?
C74 Fe71 C79 C78 131(2) . . . . ?
C72 Fe71 C79 C78 58(4) . . . . ?
C76 Fe71 C79 C78 -78(2) . . . . ?
C71 Fe71 C79 C78 -162(5) . . . . ?
C77 Fe71 C79 C78 -33(2) . . . . ?
C80 Fe71 C79 C78 -113(3) . . . . ?
C73 Fe71 C79 C78 85(2) . . . . ?
C78 C79 C80 C76 8(4) . . . . ?
Fe71 C79 C80 C76 -54(3) . . . . ?
C78 C79 C80 Fe71 62(2) . . . . ?
C77 C76 C80 C79 -7(4) . . . . ?
Fe71 C76 C80 C79 54(3) . . . . ?
C77 C76 C80 Fe71 -62(3) . . . . ?
C75 Fe71 C80 C79 119(3) . . . . ?
C74 Fe71 C80 C79 82(3) . . . . ?
C72 Fe71 C80 C79 -162(6) . . . . ?
C76 Fe71 C80 C79 -125(3) . . . . ?
C71 Fe71 C80 C79 164(2) . . . . ?
C78 Fe71 C80 C79 -42(2) . . . . ?
C77 Fe71 C80 C79 -84(2) . . . . ?
C73 Fe71 C80 C79 38(4) . . . . ?
C75 Fe71 C80 C76 -116(3) . . . . ?
C74 Fe71 C80 C76 -153(3) . . . . ?
C72 Fe71 C80 C76 -37(7) . . . . ?
C71 Fe71 C80 C76 -71(3) . . . . ?
C78 Fe71 C80 C76 83(2) . . . . ?
C79 Fe71 C80 C76 125(3) . . . . ?
C77 Fe71 C80 C76 41(2) . . . . ?
C73 Fe71 C80 C76 163(3) . . . . ?
C71 P71 O81 C81 172(3) . . . . ?
S72 P71 O81 C81 -68(3) . . . . ?
S71 P71 O81 C81 55(3) . . . . ?
N91 Ni51 N81 C82 -131(3) . . . . ?
S52 Ni51 N81 C82 135(3) . . . . ?
S72 Ni51 N81 C82 -47(9) . . . . ?
S71 Ni51 N81 C82 -40(3) . . . . ?
S51 Ni51 N81 C82 54(3) . . . . ?
N91 Ni51 N81 C86 42(3) . . . . ?
S52 Ni51 N81 C86 -52(3) . . . . ?
S72 Ni51 N81 C86 126(7) . . . . ?
S71 Ni51 N81 C86 134(3) . . . . ?
S51 Ni51 N81 C86 -133(3) . . . . ?
C86 N81 C82 C83 -2(6) . . . . ?
Ni51 N81 C82 C83 171(3) . . . . ?
N81 C82 C83 C84 1(7) . . . . ?
C82 C83 C84 C85 1(6) . . . . ?
C83 C84 C85 C86 -3(6) . . . . ?
C84 C85 C86 N81 1(7) . . . . ?
C82 N81 C86 C85 1(6) . . . . ?
Ni51 N81 C86 C85 -172(3) . . . . ?
N81 Ni51 N91 C96 48(3) . . . . ?
S52 Ni51 N91 C96 140(3) . . . . ?
S72 Ni51 N91 C96 -125(3) . . . . ?
S71 Ni51 N91 C96 -44(3) . . . . ?
S51 Ni51 N91 C96 117(10) . . . . ?
N81 Ni51 N91 C92 -128(3) . . . . ?
S52 Ni51 N91 C92 -36(3) . . . . ?
S72 Ni51 N91 C92 60(3) . . . . ?
S71 Ni51 N91 C92 140(3) . . . . ?
S51 Ni51 N91 C92 -59(11) . . . . ?
C96 N91 C92 C93 2(5) . . . . ?
Ni51 N91 C92 C93 179(3) . . . . ?
N91 C92 C93 C94 -2(7) . . . . ?
C92 C93 C94 C95 1(7) . . . . ?
C93 C94 C95 C96 -2(6) . . . . ?
C94 C95 C96 N91 3(7) . . . . ?
C92 N91 C96 C95 -3(6) . . . . ?
Ni51 N91 C96 C95 -179(4) . . . . ?
